data_4076520
loop_
_publ_author_name
'Nakajima, Yumiko'
'Ozawa, Fumiyuki'

_publ_section_title
;
 Redox Chemistry of Bis(phosphaethenyl)pyridine Iron Complexes
;
_journal_issue 5
_journal_name_full Organometallics
_journal_page_first 2009
_journal_paper_doi 10.1021/om201280z
_journal_volume 31
_journal_year 2012
_chemical_formula_sum 'C60 H83 Fe N O P2'
_chemical_formula_weight 952.06
_chemical_name_systematic
;
 ?
;
_space_group_IT_number 2
_symmetry_cell_setting triclinic
_symmetry_space_group_name_Hall '-P 1'
_symmetry_space_group_name_H-M 'P -1'
_atom_sites_solution_hydrogens geom
_atom_sites_solution_primary direct
_atom_sites_solution_secondary difmap
_audit_creation_method SHELXL-97
_cell_angle_alpha 96.1553(6)
_cell_angle_beta 106.0147(7)
_cell_angle_gamma 114.7727(10)
_cell_formula_units_Z 4
_cell_length_a 16.2808(2)
_cell_length_b 17.5874(2)
_cell_length_c 22.8589(4)
_cell_measurement_reflns_used 25
_cell_measurement_temperature 173(2)
_cell_measurement_theta_max 18
_cell_measurement_theta_min 12
_cell_volume 5523.06(15)
_computing_cell_refinement 'Nonius CAD4 software'
_computing_data_collection 'Nonius CAD4 software'
_computing_data_reduction 'XCAD (P.McArdle, 2000)'
_computing_molecular_graphics 'ORTEP-3 for Windows (P.McArdle, 1995)'
_computing_publication_material 'SHELXL-97 (Sheldrick, 1997)'
_computing_structure_refinement 'SHELXL-97 (Sheldrick, 1997)'
_computing_structure_solution 'SHELXS-97 (Sheldrick, 1990)'
_diffrn_ambient_temperature 173(2)
_diffrn_measured_fraction_theta_full 0.855
_diffrn_measured_fraction_theta_max 0.855
_diffrn_measurement_device_type 'CCD detector(ADSC/Quantum315)'
_diffrn_measurement_method 'phi scan'
_diffrn_radiation_monochromator 'Fixed exit Si(111)'
_diffrn_radiation_source 'SPring-8 BL38/B1 bending magnet beamline'
_diffrn_radiation_type synchrotron
_diffrn_radiation_wavelength 0.71069
_diffrn_reflns_av_R_equivalents 0.0398
_diffrn_reflns_av_sigmaI/netI 0.2433
_diffrn_reflns_limit_h_max 23
_diffrn_reflns_limit_h_min -20
_diffrn_reflns_limit_k_max 26
_diffrn_reflns_limit_k_min -24
_diffrn_reflns_limit_l_max 34
_diffrn_reflns_limit_l_min -34
_diffrn_reflns_number 63205
_diffrn_reflns_theta_full 32.40
_diffrn_reflns_theta_max 32.40
_diffrn_reflns_theta_min 1.32
_exptl_absorpt_coefficient_mu 0.370
_exptl_absorpt_correction_type none
_exptl_crystal_colour red
_exptl_crystal_density_diffrn 1.145
_exptl_crystal_density_meas ?
_exptl_crystal_density_method 'not measured'
_exptl_crystal_description block
_exptl_crystal_F_000 2056
_exptl_crystal_size_max 0.03
_exptl_crystal_size_mid 0.02
_exptl_crystal_size_min 0.01
_refine_diff_density_max 2.491
_refine_diff_density_min -0.646
_refine_diff_density_rms 0.083
_refine_ls_extinction_method none
_refine_ls_goodness_of_fit_ref 0.652
_refine_ls_hydrogen_treatment constr
_refine_ls_matrix_type full
_refine_ls_number_parameters 1143
_refine_ls_number_reflns 33934
_refine_ls_number_restraints 12
_refine_ls_restrained_S_all 0.652
_refine_ls_R_factor_all 0.0980
_refine_ls_R_factor_gt 0.0578
_refine_ls_shift/su_max 0.007
_refine_ls_shift/su_mean 0.000
_refine_ls_structure_factor_coef Fsqd
_refine_ls_weighting_details 'calc w=1/[\s^2^(Fo^2^)+(0.0000P)^2^+0.0000P] where P=(Fo^2^+2Fc^2^)/3'
_refine_ls_weighting_scheme calc
_refine_ls_wR_factor_gt 0.1552
_refine_ls_wR_factor_ref 0.1689
_reflns_number_gt 15466
_reflns_number_total 33934
_reflns_threshold_expression >2sigma(I)
_cod_data_source_file om201280z_si_002.cif
_cod_data_source_block complex4
_cod_depositor_comments
;
The following automatic conversions were performed:

'_exptl_absorpt_correction_type' value 'None' changed to 'none'
according to /home/saulius/struct/CIF-dictionaries/cif_core.dic
dictionary named 'cif_core.dic' version 2.4.1 from 2010-06-29.

Automatic conversion script
Id: cif_fix_values 1715 2011-07-08 13:25:40Z adriana 

The following automatic conversions were performed:

'_exptl_crystal_density_meas' value 'not measured' was changed to '?'
- the value is perceived as not measured.

Automatic conversion script
Id: cif_fix_values 3008 2015-01-20 13:52:24Z robertas 
;
_cod_original_cell_volume 5523.06(13)
_cod_original_sg_symbol_H-M P-1
_cod_database_code 4076520

loop_
_symmetry_equiv_pos_as_xyz
'x, y, z'
'-x, -y, -z'

loop_
_atom_site_label
_atom_site_type_symbol
_atom_site_fract_x
_atom_site_fract_y
_atom_site_fract_z
_atom_site_U_iso_or_equiv
_atom_site_adp_type
_atom_site_occupancy
_atom_site_symmetry_multiplicity
_atom_site_calc_flag
_atom_site_refinement_flags
_atom_site_disorder_assembly
_atom_site_disorder_group
Fe1 Fe 0.64243(3) 0.43742(3) 0.829284(18) 0.01514(8) Uani 1 1 d . . .
P1 P 0.52679(5) 0.37024(5) 0.85899(3) 0.01606(13) Uani 1 1 d . . .
C1 C 0.5679(2) 0.40260(18) 0.94005(12) 0.0169(5) Uani 1 1 d . . .
P2 P 0.96498(5) 0.62226(5) 0.90294(3) 0.01774(14) Uani 1 1 d . . .
C2 C 0.84659(12) 0.56708(11) 0.89033(8) 0.0172(5) Uani 1 1 d . . .
N1 N 0.70824(12) 0.48603(11) 0.91863(8) 0.0143(4) Uani 1 1 d R . .
C3 C 0.80630(19) 0.54984(18) 0.93869(13) 0.0169(5) Uani 1 1 d . . .
C4 C 0.8586(2) 0.59157(19) 1.00265(13) 0.0195(5) Uani 1 1 d . . .
H4 H 0.9236 0.6360 1.0157 0.023 Uiso 1 1 calc R . .
C5 C 0.8155(2) 0.56810(19) 1.04714(13) 0.0190(5) Uani 1 1 d . . .
H5 H 0.8519 0.5954 1.0906 0.023 Uiso 1 1 calc R . .
C6 C 0.72066(14) 0.50562(13) 1.02842(9) 0.0183(5) Uani 1 1 d . . .
H6 H 0.6912 0.4901 1.0588 0.022 Uiso 1 1 calc R . .
C7 C 0.66712(14) 0.46457(13) 0.96382(9) 0.0155(5) Uani 1 1 d R . .
C8 C 0.77099(19) 0.51769(18) 0.82470(13) 0.0175(5) Uani 1 1 d . . .
C9 C 0.7500(2) 0.43060(19) 0.80084(13) 0.0190(5) Uani 1 1 d . . .
H9 H 0.7974 0.4124 0.8162 0.023 Uiso 1 1 calc R . .
C10 C 0.6597(2) 0.3715(2) 0.75478(13) 0.0215(6) Uani 1 1 d . . .
H10 H 0.6453 0.3132 0.7398 0.026 Uiso 1 1 calc R . .
C11 C 0.5902(2) 0.3999(2) 0.73084(13) 0.0228(6) Uani 1 1 d . . .
H11 H 0.5287 0.3599 0.7004 0.027 Uiso 1 1 calc R . .
C12 C 0.6117(2) 0.4873(2) 0.75187(14) 0.0235(6) Uani 1 1 d . . .
H12 H 0.5651 0.5059 0.7352 0.028 Uiso 1 1 calc R . .
C13 C 0.7025(2) 0.54630(19) 0.79767(13) 0.0198(5) Uani 1 1 d . . .
H13 H 0.7181 0.6054 0.8106 0.024 Uiso 1 1 calc R . .
C14 C 0.5128(2) 0.36851(18) 0.98162(12) 0.0176(5) Uani 1 1 d . . .
C15 C 0.5392(2) 0.3217(2) 1.02222(14) 0.0227(6) Uani 1 1 d . . .
H15 H 0.5932 0.3129 1.0235 0.027 Uiso 1 1 calc R . .
C16 C 0.4877(2) 0.2882(2) 1.06051(15) 0.0267(6) Uani 1 1 d . . .
H16 H 0.5070 0.2572 1.0881 0.032 Uiso 1 1 calc R . .
C17 C 0.4079(2) 0.2998(2) 1.05874(14) 0.0252(6) Uani 1 1 d . . .
H17 H 0.3716 0.2755 1.0842 0.030 Uiso 1 1 calc R . .
C18 C 0.3815(2) 0.3467(2) 1.01972(14) 0.0218(6) Uani 1 1 d . . .
H18 H 0.3276 0.3557 1.0189 0.026 Uiso 1 1 calc R . .
C19 C 0.4342(2) 0.38120(19) 0.98139(13) 0.0185(5) Uani 1 1 d . . .
H19 H 0.4158 0.4137 0.9549 0.022 Uiso 1 1 calc R . .
C20 C 0.9830(2) 0.6123(2) 0.82864(15) 0.0250(6) Uani 1 1 d . . .
H166 H 0.9715 0.5533 0.8131 0.037 Uiso 1 1 calc R . .
H167 H 1.0496 0.6536 0.8344 0.037 Uiso 1 1 calc R . .
H168 H 0.9378 0.6247 0.7981 0.037 Uiso 1 1 calc R . .
C21 C 1.03763(19) 0.73383(17) 0.95129(13) 0.0169(5) Uani 1 1 d . . .
C22 C 1.1214(2) 0.74088(19) 0.99570(14) 0.0193(5) Uani 1 1 d . . .
C23 C 1.1905(2) 0.8186(2) 1.03915(14) 0.0217(6) Uani 1 1 d . . .
H23 H 1.2478 0.8221 1.0674 0.026 Uiso 1 1 calc R . .
C24 C 1.1765(2) 0.89121(19) 1.04159(13) 0.0216(6) Uani 1 1 d . . .
C25 C 1.0924(2) 0.8835(2) 0.99777(14) 0.0224(6) Uani 1 1 d . . .
H25 H 1.0825 0.9331 0.9994 0.027 Uiso 1 1 calc R . .
C26 C 1.0220(2) 0.80785(19) 0.95176(13) 0.0194(5) Uani 1 1 d . . .
C27 C 1.1370(2) 0.6609(2) 0.99380(15) 0.0236(6) Uani 1 1 d . . .
C28 C 1.0379(2) 0.58345(19) 0.95316(15) 0.0237(6) Uani 1 1 d . . .
H28 H 1.0045 0.5540 0.9806 0.028 Uiso 1 1 calc R . .
H28A H 1.0471 0.5412 0.9270 0.028 Uiso 1 1 calc R . .
C29 C 1.1699(3) 0.6474(2) 1.05958(17) 0.0326(8) Uani 1 1 d . . .
H29 H 1.1791 0.5957 1.0564 0.049 Uiso 1 1 calc R . .
H29A H 1.1207 0.6399 1.0784 0.049 Uiso 1 1 calc R . .
H29B H 1.2312 0.6981 1.0860 0.049 Uiso 1 1 calc R . .
C30 C 1.2146(2) 0.6720(2) 0.96444(19) 0.0335(8) Uani 1 1 d . . .
H30 H 1.2252 0.6210 0.9631 0.050 Uiso 1 1 calc R . .
H30A H 1.2753 0.7238 0.9900 0.050 Uiso 1 1 calc R . .
H30B H 1.1927 0.6781 0.9216 0.050 Uiso 1 1 calc R . .
C31 C 1.2483(3) 0.9764(2) 1.09170(14) 0.0285(7) Uani 1 1 d . . .
C32 C 1.2047(3) 0.9865(3) 1.14105(17) 0.0422(10) Uani 1 1 d . . .
H32 H 1.1907 0.9370 1.1597 0.063 Uiso 1 1 calc R . .
H32A H 1.1446 0.9891 1.1212 0.063 Uiso 1 1 calc R . .
H32B H 1.2507 1.0401 1.1740 0.063 Uiso 1 1 calc R . .
C33 C 1.3465(3) 0.9777(3) 1.12483(19) 0.0458(11) Uani 1 1 d . . .
H33 H 1.3352 0.9290 1.1443 0.069 Uiso 1 1 calc R . .
H33A H 1.3899 1.0323 1.1573 0.069 Uiso 1 1 calc R . .
H33B H 1.3763 0.9728 1.0937 0.069 Uiso 1 1 calc R . .
C34 C 1.2706(3) 1.0534(2) 1.06242(17) 0.0365(8) Uani 1 1 d . . .
H34 H 1.2991 1.0467 1.0309 0.055 Uiso 1 1 calc R . .
H34A H 1.3164 1.1070 1.0953 0.055 Uiso 1 1 calc R . .
H34B H 1.2106 1.0559 1.0422 0.055 Uiso 1 1 calc R . .
C35 C 0.9323(2) 0.80831(19) 0.90651(14) 0.0207(5) Uani 1 1 d . . .
C36 C 0.8454(2) 0.7646(2) 0.92754(15) 0.0254(6) Uani 1 1 d . . .
H36 H 0.7887 0.7651 0.8987 0.038 Uiso 1 1 calc R . .
H36A H 0.8606 0.7962 0.9703 0.038 Uiso 1 1 calc R . .
H36B H 0.8317 0.7046 0.9270 0.038 Uiso 1 1 calc R . .
C37 C 0.9072(2) 0.7620(2) 0.83807(14) 0.0245(6) Uani 1 1 d . . .
H37 H 0.8502 0.7636 0.8106 0.037 Uiso 1 1 calc R . .
H37A H 0.8934 0.7017 0.8355 0.037 Uiso 1 1 calc R . .
H37B H 0.9621 0.7913 0.8245 0.037 Uiso 1 1 calc R . .
C38 C 0.9499(3) 0.9011(2) 0.90582(18) 0.0340(8) Uani 1 1 d . . .
H38 H 0.8918 0.8992 0.8767 0.051 Uiso 1 1 calc R . .
H38A H 1.0046 0.9299 0.8921 0.051 Uiso 1 1 calc R . .
H38B H 0.9644 0.9332 0.9482 0.051 Uiso 1 1 calc R . .
C39 C 0.39869(18) 0.29251(18) 0.83500(12) 0.0158(5) Uani 1 1 d . . .
C40 C 0.3727(2) 0.20626(18) 0.83940(12) 0.0181(5) Uani 1 1 d . . .
C41 C 0.2856(2) 0.15954(19) 0.84774(13) 0.0205(5) Uani 1 1 d . . .
H41 H 0.2682 0.1023 0.8521 0.025 Uiso 1 1 calc R . .
C42 C 0.22291(19) 0.19349(18) 0.84994(12) 0.0184(5) Uani 1 1 d . . .
C43 C 0.2425(2) 0.27152(19) 0.83499(12) 0.0184(5) Uani 1 1 d . . .
H43 H 0.1959 0.2917 0.8309 0.022 Uiso 1 1 calc R . .
C44 C 0.32863(19) 0.32226(18) 0.82562(12) 0.0166(5) Uani 1 1 d . . .
C45 C 0.4328(2) 0.1591(2) 0.83139(15) 0.0232(6) Uani 1 1 d . . .
C46 C 0.5247(3) 0.1881(2) 0.88922(17) 0.0316(7) Uani 1 1 d . . .
H46 H 0.5652 0.2508 0.8986 0.047 Uiso 1 1 calc R . .
H46A H 0.5609 0.1584 0.8804 0.047 Uiso 1 1 calc R . .
H46B H 0.5064 0.1734 0.9255 0.047 Uiso 1 1 calc R . .
C47 C 0.3739(3) 0.0609(2) 0.8198(2) 0.0372(8) Uani 1 1 d . . .
H47 H 0.3145 0.0390 0.7830 0.056 Uiso 1 1 calc R . .
H47A H 0.3572 0.0477 0.8568 0.056 Uiso 1 1 calc R . .
H47B H 0.4123 0.0330 0.8121 0.056 Uiso 1 1 calc R . .
C48 C 0.4606(2) 0.1737(2) 0.77325(16) 0.0282(7) Uani 1 1 d . . .
H48 H 0.4989 0.2360 0.7784 0.042 Uiso 1 1 calc R . .
H48A H 0.4019 0.1501 0.7358 0.042 Uiso 1 1 calc R . .
H48B H 0.4990 0.1445 0.7684 0.042 Uiso 1 1 calc R . .
C49 C 0.1334(2) 0.1419(2) 0.86661(14) 0.0216(6) Uani 1 1 d . . .
C50 C 0.1649(2) 0.1126(2) 0.92632(13) 0.0231(6) Uani 1 1 d . . .
H50 H 0.2114 0.1636 0.9613 0.035 Uiso 1 1 calc R . .
H50A H 0.1953 0.0767 0.9186 0.035 Uiso 1 1 calc R . .
H50B H 0.1082 0.0790 0.9370 0.035 Uiso 1 1 calc R . .
C51 C 0.0857(2) 0.1963(2) 0.88036(19) 0.0328(8) Uani 1 1 d . . .
H51 H 0.1324 0.2472 0.9154 0.049 Uiso 1 1 calc R . .
H51A H 0.0299 0.1617 0.8916 0.049 Uiso 1 1 calc R . .
H51B H 0.0639 0.2152 0.8429 0.049 Uiso 1 1 calc R . .
C52 C 0.0607(2) 0.0628(2) 0.81201(15) 0.0349(8) Uani 1 1 d . . .
H52 H 0.0036 0.0296 0.8225 0.052 Uiso 1 1 calc R . .
H52A H 0.0904 0.0263 0.8044 0.052 Uiso 1 1 calc R . .
H52B H 0.0412 0.0816 0.7741 0.052 Uiso 1 1 calc R . .
C53 C 0.3390(2) 0.40365(18) 0.80165(12) 0.0178(5) Uani 1 1 d . . .
C54 C 0.2446(2) 0.4118(2) 0.78714(14) 0.0229(6) Uani 1 1 d . . .
H54 H 0.1900 0.3579 0.7582 0.034 Uiso 1 1 calc R . .
H54A H 0.2510 0.4600 0.7677 0.034 Uiso 1 1 calc R . .
H54B H 0.2331 0.4226 0.8264 0.034 Uiso 1 1 calc R . .
C55 C 0.3564(2) 0.3937(2) 0.73895(13) 0.0216(6) Uani 1 1 d . . .
H55 H 0.3052 0.3384 0.7098 0.032 Uiso 1 1 calc R . .
H55A H 0.4194 0.3951 0.7467 0.032 Uiso 1 1 calc R . .
H55B H 0.3558 0.4414 0.7205 0.032 Uiso 1 1 calc R . .
C56 C 0.4200(2) 0.49066(19) 0.84728(13) 0.0218(6) Uani 1 1 d . . .
H56 H 0.4209 0.5382 0.8282 0.033 Uiso 1 1 calc R . .
H56A H 0.4826 0.4910 0.8560 0.033 Uiso 1 1 calc R . .
H56B H 0.4081 0.4982 0.8867 0.033 Uiso 1 1 calc R . .
Fe2 Fe 0.24697(3) 0.10901(3) 0.378879(17) 0.01439(8) Uani 1 1 d . . .
P3 P 0.20215(5) 0.16585(5) 0.44157(3) 0.01579(13) Uani 1 1 d . . .
C57 C 0.18788(19) 0.10774(18) 0.49770(12) 0.0158(5) Uani 1 1 d . . .
P4 P 0.34357(6) -0.09535(5) 0.35138(3) 0.02011(15) Uani 1 1 d . . .
C58 C 0.2856(2) -0.03722(19) 0.36437(13) 0.0193(5) Uani 1 1 d . . .
N2 N 0.23704(16) 0.03131(14) 0.43390(10) 0.0138(4) Uani 1 1 d . . .
C59 C 0.25695(19) -0.03646(18) 0.41838(12) 0.0167(5) Uani 1 1 d . . .
C60 C 0.2492(2) -0.0963(2) 0.45472(13) 0.0208(6) Uani 1 1 d . . .
H60 H 0.2611 -0.1432 0.4434 0.025 Uiso 1 1 calc R . .
C61 C 0.2238(2) -0.08735(19) 0.50787(13) 0.0209(5) Uani 1 1 d . . .
H61 H 0.2196 -0.1276 0.5330 0.025 Uiso 1 1 calc R . .
C62 C 0.2050(2) -0.01989(19) 0.52363(13) 0.0188(5) Uani 1 1 d . . .
H62 H 0.1884 -0.0133 0.5599 0.023 Uiso 1 1 calc R . .
C63 C 0.21043(19) 0.03892(18) 0.48618(12) 0.0157(5) Uani 1 1 d . . .
C64 C 0.2830(2) 0.03115(19) 0.33186(12) 0.0178(5) Uani 1 1 d . . .
C65 C 0.1916(2) 0.0205(2) 0.29326(13) 0.0213(6) Uani 1 1 d . . .
H65 H 0.1380 -0.0358 0.2744 0.026 Uiso 1 1 calc R . .
C66 C 0.1818(2) 0.0948(2) 0.28344(13) 0.0234(6) Uani 1 1 d . . .
H66 H 0.1208 0.0885 0.2588 0.028 Uiso 1 1 calc R . .
C67 C 0.2617(2) 0.1778(2) 0.30984(13) 0.0223(6) Uani 1 1 d . . .
H67 H 0.2541 0.2273 0.3033 0.027 Uiso 1 1 calc R . .
C68 C 0.3532(2) 0.1882(2) 0.34608(14) 0.0222(6) Uani 1 1 d . . .
H68 H 0.4071 0.2445 0.3638 0.027 Uiso 1 1 calc R . .
C69 C 0.3641(2) 0.1150(2) 0.35576(13) 0.0201(5) Uani 1 1 d . . .
H69 H 0.4261 0.1215 0.3785 0.024 Uiso 1 1 calc R . .
C70 C 0.1593(2) 0.12390(18) 0.55213(12) 0.0167(5) Uani 1 1 d . . .
C71 C 0.2230(2) 0.14491(18) 0.61385(12) 0.0180(5) Uani 1 1 d . . .
H71 H 0.2853 0.1493 0.6209 0.022 Uiso 1 1 calc R . .
C72 C 0.1959(2) 0.15939(19) 0.66502(13) 0.0207(6) Uani 1 1 d . . .
H72 H 0.2396 0.1730 0.7066 0.025 Uiso 1 1 calc R . .
C73 C 0.1057(2) 0.1541(2) 0.65569(14) 0.0228(6) Uani 1 1 d . . .
H73 H 0.0880 0.1646 0.6908 0.027 Uiso 1 1 calc R . .
C74 C 0.0415(2) 0.1333(2) 0.59503(14) 0.0222(6) Uani 1 1 d . . .
H74 H -0.0205 0.1295 0.5885 0.027 Uiso 1 1 calc R . .
C75 C 0.0677(2) 0.11796(19) 0.54358(13) 0.0191(5) Uani 1 1 d . . .
H75 H 0.0231 0.1033 0.5021 0.023 Uiso 1 1 calc R . .
C76 C 0.3868(2) -0.0652(2) 0.28810(15) 0.0276(7) Uani 1 1 d . . .
H169 H 0.3432 -0.0492 0.2596 0.041 Uiso 1 1 calc R . .
H170 H 0.3886 -0.1143 0.2648 0.041 Uiso 1 1 calc R . .
H171 H 0.4520 -0.0158 0.3057 0.041 Uiso 1 1 calc R . .
C77 C 0.2869(2) -0.21230(18) 0.34270(12) 0.0175(5) Uani 1 1 d . . .
C78 C 0.1916(2) -0.28047(19) 0.30916(12) 0.0178(5) Uani 1 1 d . . .
C79 C 0.1692(2) -0.36056(19) 0.32290(13) 0.0191(5) Uani 1 1 d . . .
H79 H 0.1053 -0.4063 0.3015 0.023 Uiso 1 1 calc R . .
C80 C 0.2339(2) -0.3779(2) 0.36570(13) 0.0201(5) Uani 1 1 d . . .
C81 C 0.3281(2) -0.3116(2) 0.39455(13) 0.0213(6) Uani 1 1 d . . .
H81 H 0.3756 -0.3227 0.4214 0.026 Uiso 1 1 calc R . .
C82 C 0.3543(2) -0.2299(2) 0.38495(12) 0.0192(5) Uani 1 1 d . . .
C83 C 0.4570(2) -0.1559(2) 0.41862(13) 0.0200(5) Uani 1 1 d . . .
C84 C 0.4484(2) -0.0731(2) 0.41865(14) 0.0244(6) Uani 1 1 d . . .
H84 H 0.5075 -0.0269 0.4159 0.029 Uiso 1 1 calc R . .
H84A H 0.4408 -0.0533 0.4581 0.029 Uiso 1 1 calc R . .
C85 C 0.5009(2) -0.1581(2) 0.48673(14) 0.0295(7) Uani 1 1 d . . .
H85 H 0.5063 -0.2115 0.4868 0.044 Uiso 1 1 calc R . .
H85A H 0.4591 -0.1562 0.5099 0.044 Uiso 1 1 calc R . .
H85B H 0.5653 -0.1080 0.5070 0.044 Uiso 1 1 calc R . .
C86 C 0.5211(2) -0.1613(2) 0.38220(14) 0.0242(6) Uani 1 1 d . . .
H86 H 0.5254 -0.2152 0.3826 0.036 Uiso 1 1 calc R . .
H86A H 0.5861 -0.1117 0.4020 0.036 Uiso 1 1 calc R . .
H86B H 0.4931 -0.1603 0.3386 0.036 Uiso 1 1 calc R . .
C87 C 0.2053(2) -0.4670(2) 0.38079(15) 0.0256(6) Uani 1 1 d . . .
C88 C 0.0959(3) -0.5263(2) 0.35450(18) 0.0311(7) Uani 1 1 d . . .
H88 H 0.0816 -0.5818 0.3653 0.047 Uiso 1 1 calc R . .
H88A H 0.0718 -0.5362 0.3086 0.047 Uiso 1 1 calc R . .
H88B H 0.0641 -0.4989 0.3728 0.047 Uiso 1 1 calc R . .
C89 C 0.2523(3) -0.5130(2) 0.35153(18) 0.0338(8) Uani 1 1 d . . .
H89 H 0.3227 -0.4763 0.3674 0.051 Uiso 1 1 calc R . .
H89A H 0.2270 -0.5239 0.3056 0.051 Uiso 1 1 calc R . .
H89B H 0.2372 -0.5682 0.3629 0.051 Uiso 1 1 calc R . .
C90 C 0.2402(3) -0.4553(3) 0.45233(16) 0.0376(8) Uani 1 1 d . . .
H90 H 0.3103 -0.4175 0.4705 0.056 Uiso 1 1 calc R . .
H90A H 0.2250 -0.5119 0.4614 0.056 Uiso 1 1 calc R . .
H90B H 0.2075 -0.4291 0.4707 0.056 Uiso 1 1 calc R . .
C91 C 0.1117(2) -0.2713(2) 0.26011(13) 0.0221(6) Uani 1 1 d . . .
C92 C 0.0639(2) -0.2325(2) 0.29467(15) 0.0249(6) Uani 1 1 d . . .
H92 H 0.0132 -0.2263 0.2638 0.037 Uiso 1 1 calc R . .
H92A H 0.1128 -0.1755 0.3227 0.037 Uiso 1 1 calc R . .
H92B H 0.0353 -0.2709 0.3195 0.037 Uiso 1 1 calc R . .
C93 C 0.1550(2) -0.2110(2) 0.22013(15) 0.0290(7) Uani 1 1 d . . .
H93 H 0.1033 -0.2060 0.1893 0.044 Uiso 1 1 calc R . .
H93A H 0.1858 -0.2353 0.1980 0.044 Uiso 1 1 calc R . .
H93B H 0.2033 -0.1536 0.2477 0.044 Uiso 1 1 calc R . .
C94 C 0.0328(3) -0.3589(2) 0.21522(17) 0.0354(8) Uani 1 1 d . . .
H94 H -0.0162 -0.3502 0.1849 0.053 Uiso 1 1 calc R . .
H94A H 0.0025 -0.3975 0.2394 0.053 Uiso 1 1 calc R . .
H94B H 0.0617 -0.3849 0.1927 0.053 Uiso 1 1 calc R . .
C95 C 0.1679(2) 0.25014(18) 0.45987(12) 0.0164(5) Uani 1 1 d . . .
C96 C 0.0696(2) 0.23256(19) 0.43352(13) 0.0196(5) Uani 1 1 d . . .
C97 C 0.0385(2) 0.2792(2) 0.46711(13) 0.0206(5) Uani 1 1 d . . .
H97 H -0.0276 0.2662 0.4513 0.025 Uiso 1 1 calc R . .
C98 C 0.0989(2) 0.34319(19) 0.52201(13) 0.0186(5) Uani 1 1 d . . .
C99 C 0.1972(2) 0.36886(18) 0.54046(13) 0.0186(5) Uani 1 1 d . . .
H99 H 0.2407 0.4178 0.5751 0.022 Uiso 1 1 calc R . .
C100 C 0.2347(2) 0.32532(18) 0.50993(12) 0.0170(5) Uani 1 1 d . . .
C101 C 0.3463(2) 0.36510(18) 0.53034(13) 0.0173(5) Uani 1 1 d . . .
C102 C 0.3866(2) 0.3135(2) 0.56848(14) 0.0237(6) Uani 1 1 d . . .
H102 H 0.3676 0.3099 0.6056 0.035 Uiso 1 1 calc R . .
H103 H 0.4573 0.3427 0.5819 0.035 Uiso 1 1 calc R . .
H104 H 0.3605 0.2549 0.5422 0.035 Uiso 1 1 calc R . .
C103 C 0.3984(2) 0.4580(2) 0.57221(14) 0.0243(6) Uani 1 1 d . . .
H105 H 0.3752 0.4939 0.5500 0.036 Uiso 1 1 calc R . .
H106 H 0.4683 0.4819 0.5819 0.036 Uiso 1 1 calc R . .
H107 H 0.3848 0.4574 0.6114 0.036 Uiso 1 1 calc R . .
C104 C 0.3755(2) 0.3708(2) 0.47186(14) 0.0237(6) Uani 1 1 d . . .
H108 H 0.3496 0.4037 0.4478 0.036 Uiso 1 1 calc R . .
H109 H 0.3492 0.3123 0.4455 0.036 Uiso 1 1 calc R . .
H110 H 0.4462 0.4000 0.4850 0.036 Uiso 1 1 calc R . .
C105 C 0.0623(2) 0.3884(2) 0.56165(14) 0.0214(6) Uani 1 1 d . . .
C106 C 0.1055(3) 0.3904(2) 0.63110(15) 0.0301(7) Uani 1 1 d . . .
H111 H 0.0845 0.3309 0.6355 0.045 Uiso 1 1 calc R . .
H112 H 0.0833 0.4200 0.6569 0.045 Uiso 1 1 calc R . .
H113 H 0.1763 0.4213 0.6452 0.045 Uiso 1 1 calc R . .
C107 C 0.0966(3) 0.4816(2) 0.55606(19) 0.0339(8) Uani 1 1 d . . .
H114 H 0.0734 0.5108 0.5813 0.051 Uiso 1 1 calc R . .
H115 H 0.0710 0.4815 0.5119 0.051 Uiso 1 1 calc R . .
H116 H 0.1675 0.5123 0.5714 0.051 Uiso 1 1 calc R . .
C108 C -0.0484(2) 0.3410(3) 0.54086(18) 0.0361(9) Uani 1 1 d . . .
H117 H -0.0699 0.2812 0.5444 0.054 Uiso 1 1 calc R . .
H118 H -0.0768 0.3409 0.4970 0.054 Uiso 1 1 calc R . .
H119 H -0.0691 0.3706 0.5678 0.054 Uiso 1 1 calc R . .
C109 C -0.0012(2) 0.1693(2) 0.36873(13) 0.0225(6) Uani 1 1 d . . .
C110 C -0.0972(2) 0.1738(3) 0.34853(17) 0.0377(9) Uani 1 1 d . . .
H120 H -0.1297 0.1559 0.3787 0.057 Uiso 1 1 calc R . .
H121 H -0.1391 0.1350 0.3065 0.057 Uiso 1 1 calc R . .
H122 H -0.0840 0.2333 0.3476 0.057 Uiso 1 1 calc R . .
C111 C 0.0456(2) 0.1985(2) 0.31967(13) 0.0244(6) Uani 1 1 d . . .
H123 H 0.0022 0.1595 0.2780 0.037 Uiso 1 1 calc R . .
H124 H 0.1073 0.1970 0.3307 0.037 Uiso 1 1 calc R . .
H125 H 0.0569 0.2577 0.3191 0.037 Uiso 1 1 calc R . .
C112 C -0.0309(2) 0.0728(2) 0.36445(15) 0.0278(7) Uani 1 1 d . . .
H126 H -0.0603 0.0549 0.3960 0.042 Uiso 1 1 calc R . .
H127 H 0.0264 0.0641 0.3723 0.042 Uiso 1 1 calc R . .
H128 H -0.0778 0.0381 0.3223 0.042 Uiso 1 1 calc R . .
O1 O 0.5750(4) 0.2705(5) 0.3141(3) 0.143(3) Uani 1 1 d D . .
C113 C 0.6475(7) 0.2878(9) 0.3886(6) 0.282(11) Uani 1 1 d D . .
H157 H 0.6210 0.2970 0.4213 0.338 Uiso 1 1 calc R . .
H158 H 0.7154 0.3325 0.3997 0.338 Uiso 1 1 calc R . .
C114 C 0.5453(7) 0.3380(6) 0.2903(6) 0.175(6) Uani 1 1 d D . .
H159 H 0.5260 0.3635 0.3215 0.210 Uiso 1 1 calc R . .
H160 H 0.6005 0.3853 0.2845 0.210 Uiso 1 1 calc R . .
C115 C 0.6275(7) 0.1846(6) 0.3656(6) 0.321(9) Uiso 1 1 d RD . .
H161 H 0.5886 0.1480 0.3873 0.482 Uiso 1 1 calc R . .
H162 H 0.6896 0.1837 0.3762 0.482 Uiso 1 1 calc R . .
H163 H 0.5928 0.1624 0.3200 0.482 Uiso 1 1 calc R . .
C116 C 0.4693(11) 0.2968(9) 0.2343(4) 0.256(8) Uani 1 1 d D . .
H136 H 0.4702 0.3382 0.2087 0.384 Uiso 1 1 calc R . .
H137 H 0.4084 0.2732 0.2423 0.384 Uiso 1 1 calc R . .
H138 H 0.4750 0.2496 0.2118 0.384 Uiso 1 1 calc R . .
O2 O 0.7951(3) 0.2555(3) 0.18279(18) 0.0645(9) Uiso 1 1 d D . .
C121 C 0.7103(7) 0.2730(6) 0.2035(5) 0.195(7) Uiso 0.871(7) 1 d PD A 1
H149 H 0.6526 0.2616 0.1675 0.235 Uiso 0.871(7) 1 calc PR A 1
H150 H 0.6919 0.2449 0.2364 0.235 Uiso 0.871(7) 1 calc PR A 1
C122 C 0.7233(7) 0.1608(6) 0.1468(5) 0.166(5) Uiso 0.871(7) 1 d PRD A 1
H164 H 0.6718 0.1568 0.1094 0.199 Uiso 0.871(7) 1 calc PR A 1
H165 H 0.6933 0.1274 0.1741 0.199 Uiso 0.871(7) 1 calc PR A 1
C123 C 0.7946(9) 0.3766(9) 0.2305(6) 0.226(9) Uiso 0.871(7) 1 d PD A 1
H139 H 0.8512 0.3816 0.2634 0.338 Uiso 0.871(7) 1 d PR A 1
H140 H 0.7684 0.4107 0.2480 0.338 Uiso 0.871(7) 1 d PR A 1
H141 H 0.8136 0.3983 0.1960 0.338 Uiso 0.871(7) 1 d PR A 1
C124 C 0.7915(4) 0.1293(4) 0.1275(3) 0.090(3) Uiso 0.871(7) 1 d PD A 1
H12A H 0.7558 0.0666 0.1089 0.135 Uiso 0.871(7) 1 calc PR A 1
H12B H 0.8473 0.1427 0.1649 0.135 Uiso 0.871(7) 1 calc PR A 1
H12C H 0.8140 0.1589 0.0968 0.135 Uiso 0.871(7) 1 calc PR A 1
C221 C 0.8133(14) 0.3148(12) 0.2377(9) 0.012(4) Uiso 0.129(7) 1 d PD A 2
H153 H 0.8827 0.3576 0.2576 0.014 Uiso 0.129(7) 1 d PR A 2
H154 H 0.7889 0.2863 0.2688 0.014 Uiso 0.129(7) 1 d PR A 2
C222 C 0.8219(11) 0.1892(10) 0.1863(7) 0.003(3) Uiso 0.129(7) 1 d PD A 2
H155 H 0.8931 0.2158 0.2063 0.003 Uiso 0.129(7) 1 d PR A 2
H156 H 0.7932 0.1558 0.2140 0.003 Uiso 0.129(7) 1 d PR A 2
C223 C 0.7946(9) 0.3766(9) 0.2305(6) 0.077(13) Uiso 0.129(7) 1 d PD A 2
H22A H 0.8219 0.4186 0.2722 0.115 Uiso 0.129(7) 1 d PR A 2
H22B H 0.7254 0.3550 0.2135 0.115 Uiso 0.129(7) 1 d PR A 2
H22C H 0.8251 0.4070 0.2026 0.115 Uiso 0.129(7) 1 d PR A 2
C224 C 0.7915(4) 0.1293(4) 0.1275(3) 0.006(4) Uiso 0.129(7) 1 d PD A 2
H22D H 0.8141 0.0863 0.1348 0.009 Uiso 0.129(7) 1 calc PR A 2
H22E H 0.8189 0.1606 0.0990 0.009 Uiso 0.129(7) 1 calc PR A 2
H22F H 0.7207 0.1000 0.1087 0.009 Uiso 0.129(7) 1 calc PR A 2

loop_
_atom_site_aniso_label
_atom_site_aniso_U_11
_atom_site_aniso_U_22
_atom_site_aniso_U_33
_atom_site_aniso_U_23
_atom_site_aniso_U_13
_atom_site_aniso_U_12
Fe1 0.01238(17) 0.01803(18) 0.01212(16) 0.00073(13) 0.00426(13) 0.00537(15)
P1 0.0129(3) 0.0190(3) 0.0123(3) 0.0007(2) 0.0038(2) 0.0051(3)
C1 0.0175(12) 0.0198(12) 0.0111(10) 0.0003(9) 0.0052(9) 0.0074(10)
P2 0.0139(3) 0.0170(3) 0.0210(3) 0.0028(3) 0.0068(3) 0.0063(3)
C2 0.0141(11) 0.0190(12) 0.0174(11) 0.0030(9) 0.0067(9) 0.0066(10)
N1 0.0111(9) 0.0173(10) 0.0115(9) -0.0008(7) 0.0029(7) 0.0059(8)
C3 0.0153(11) 0.0180(12) 0.0175(11) 0.0023(9) 0.0055(9) 0.0086(10)
C4 0.0143(12) 0.0194(13) 0.0193(12) 0.0016(10) 0.0037(9) 0.0051(10)
C5 0.0164(12) 0.0205(13) 0.0166(11) 0.0002(10) 0.0028(9) 0.0084(11)
C6 0.0169(12) 0.0224(13) 0.0153(11) 0.0025(10) 0.0056(9) 0.0095(11)
C7 0.0145(11) 0.0166(11) 0.0148(11) 0.0021(9) 0.0047(9) 0.0075(10)
C8 0.0147(11) 0.0202(12) 0.0170(11) 0.0047(9) 0.0076(9) 0.0065(10)
C9 0.0180(12) 0.0236(13) 0.0163(11) 0.0016(10) 0.0080(10) 0.0104(11)
C10 0.0202(13) 0.0236(14) 0.0169(12) -0.0014(10) 0.0076(10) 0.0079(11)
C11 0.0171(12) 0.0303(15) 0.0146(11) 0.0010(10) 0.0049(10) 0.0069(12)
C12 0.0199(13) 0.0308(16) 0.0185(12) 0.0083(11) 0.0065(10) 0.0107(12)
C13 0.0202(13) 0.0223(13) 0.0192(12) 0.0090(10) 0.0100(10) 0.0093(11)
C14 0.0156(12) 0.0196(12) 0.0151(11) -0.0002(9) 0.0053(9) 0.0071(10)
C15 0.0215(14) 0.0280(15) 0.0222(13) 0.0091(11) 0.0091(11) 0.0132(12)
C16 0.0299(16) 0.0300(16) 0.0249(14) 0.0132(12) 0.0133(12) 0.0147(14)
C17 0.0252(14) 0.0267(15) 0.0212(13) 0.0054(11) 0.0128(11) 0.0072(12)
C18 0.0176(12) 0.0251(14) 0.0207(12) 0.0017(11) 0.0094(10) 0.0076(11)
C19 0.0161(12) 0.0215(13) 0.0163(11) 0.0009(10) 0.0063(9) 0.0081(11)
C20 0.0229(14) 0.0271(15) 0.0274(14) 0.0025(12) 0.0144(12) 0.0116(13)
C21 0.0154(11) 0.0148(11) 0.0193(12) 0.0025(9) 0.0072(9) 0.0057(10)
C22 0.0157(12) 0.0190(13) 0.0237(13) 0.0044(10) 0.0076(10) 0.0086(11)
C23 0.0201(13) 0.0234(14) 0.0208(12) 0.0051(11) 0.0064(10) 0.0102(12)
C24 0.0254(14) 0.0205(13) 0.0154(11) 0.0023(10) 0.0064(10) 0.0087(12)
C25 0.0275(15) 0.0219(14) 0.0198(12) 0.0042(10) 0.0092(11) 0.0132(12)
C26 0.0201(13) 0.0223(13) 0.0188(12) 0.0068(10) 0.0087(10) 0.0112(11)
C27 0.0170(13) 0.0191(13) 0.0317(15) 0.0039(11) 0.0051(11) 0.0086(11)
C28 0.0175(13) 0.0184(13) 0.0332(15) 0.0060(11) 0.0058(11) 0.0089(11)
C29 0.0293(17) 0.0231(15) 0.0367(18) 0.0078(13) -0.0006(14) 0.0122(14)
C30 0.0168(14) 0.0271(16) 0.055(2) 0.0024(15) 0.0114(14) 0.0114(13)
C31 0.0374(18) 0.0240(15) 0.0183(13) 0.0001(11) 0.0032(12) 0.0146(14)
C32 0.073(3) 0.0320(19) 0.0248(16) 0.0053(14) 0.0200(18) 0.026(2)
C33 0.045(2) 0.0326(19) 0.0334(19) -0.0088(15) -0.0147(16) 0.0170(18)
C34 0.0392(19) 0.0237(16) 0.0273(16) 0.0041(13) 0.0005(14) 0.0052(14)
C35 0.0189(13) 0.0210(13) 0.0233(13) 0.0058(10) 0.0062(10) 0.0112(11)
C36 0.0231(14) 0.0282(15) 0.0302(15) 0.0059(12) 0.0124(12) 0.0152(13)
C37 0.0236(14) 0.0290(15) 0.0214(13) 0.0096(11) 0.0075(11) 0.0123(13)
C38 0.0303(17) 0.0233(16) 0.0418(19) 0.0077(14) 0.0003(14) 0.0146(14)
C39 0.0106(10) 0.0186(12) 0.0125(10) -0.0004(9) 0.0029(8) 0.0035(9)
C40 0.0188(12) 0.0193(12) 0.0148(11) 0.0024(9) 0.0060(9) 0.0080(11)
C41 0.0199(13) 0.0177(12) 0.0190(12) 0.0027(10) 0.0058(10) 0.0057(11)
C42 0.0140(11) 0.0204(13) 0.0141(11) 0.0019(9) 0.0032(9) 0.0039(10)
C43 0.0144(11) 0.0227(13) 0.0151(11) 0.0023(10) 0.0038(9) 0.0074(11)
C44 0.0161(12) 0.0186(12) 0.0119(10) 0.0009(9) 0.0044(9) 0.0063(10)
C45 0.0223(14) 0.0199(13) 0.0291(14) 0.0042(11) 0.0124(12) 0.0098(12)
C46 0.0315(17) 0.0356(18) 0.0370(18) 0.0095(14) 0.0110(14) 0.0245(16)
C47 0.041(2) 0.0242(16) 0.055(2) 0.0089(16) 0.0269(18) 0.0171(16)
C48 0.0313(16) 0.0249(15) 0.0323(16) 0.0020(12) 0.0190(13) 0.0132(13)
C49 0.0180(13) 0.0223(13) 0.0200(12) 0.0059(10) 0.0066(10) 0.0053(11)
C50 0.0216(13) 0.0241(14) 0.0187(12) 0.0037(11) 0.0077(10) 0.0064(12)
C51 0.0251(16) 0.041(2) 0.047(2) 0.0234(17) 0.0220(15) 0.0205(16)
C52 0.0203(14) 0.041(2) 0.0189(13) 0.0044(13) 0.0030(11) -0.0038(14)
C53 0.0163(12) 0.0204(13) 0.0155(11) 0.0032(9) 0.0058(9) 0.0080(10)
C54 0.0202(13) 0.0284(15) 0.0241(13) 0.0091(11) 0.0088(11) 0.0140(12)
C55 0.0224(13) 0.0271(14) 0.0158(11) 0.0046(10) 0.0076(10) 0.0119(12)
C56 0.0221(13) 0.0202(13) 0.0192(12) 0.0024(10) 0.0066(10) 0.0076(11)
Fe2 0.01461(17) 0.01650(18) 0.01152(16) 0.00061(13) 0.00461(13) 0.00752(15)
P3 0.0174(3) 0.0177(3) 0.0144(3) 0.0022(2) 0.0065(2) 0.0100(3)
C57 0.0162(11) 0.0185(12) 0.0127(10) 0.0012(9) 0.0053(9) 0.0088(10)
P4 0.0205(3) 0.0226(4) 0.0167(3) 0.0008(3) 0.0064(3) 0.0108(3)
C58 0.0231(13) 0.0197(13) 0.0192(12) 0.0018(10) 0.0102(10) 0.0127(11)
N2 0.0158(10) 0.0141(10) 0.0134(9) 0.0019(7) 0.0048(8) 0.0093(8)
C59 0.0144(11) 0.0196(12) 0.0167(11) 0.0014(9) 0.0057(9) 0.0092(10)
C60 0.0255(14) 0.0229(14) 0.0204(12) 0.0046(10) 0.0105(11) 0.0159(12)
C61 0.0235(14) 0.0219(13) 0.0193(12) 0.0054(10) 0.0083(10) 0.0120(12)
C62 0.0179(12) 0.0223(13) 0.0170(11) 0.0027(10) 0.0064(10) 0.0105(11)
C63 0.0124(11) 0.0182(12) 0.0142(10) -0.0004(9) 0.0041(9) 0.0066(10)
C64 0.0173(12) 0.0238(13) 0.0135(11) 0.0019(9) 0.0060(9) 0.0109(11)
C65 0.0202(13) 0.0222(13) 0.0161(11) -0.0014(10) 0.0031(10) 0.0087(11)
C66 0.0261(14) 0.0309(16) 0.0145(11) 0.0004(11) 0.0036(10) 0.0180(13)
C67 0.0298(15) 0.0269(15) 0.0177(12) 0.0075(11) 0.0117(11) 0.0174(13)
C68 0.0246(14) 0.0222(14) 0.0202(12) 0.0054(10) 0.0108(11) 0.0097(12)
C69 0.0188(12) 0.0253(14) 0.0168(11) 0.0037(10) 0.0082(10) 0.0103(11)
C70 0.0175(12) 0.0172(12) 0.0157(11) 0.0004(9) 0.0066(9) 0.0088(10)
C71 0.0166(12) 0.0212(13) 0.0157(11) 0.0010(9) 0.0059(9) 0.0092(11)
C72 0.0222(13) 0.0235(14) 0.0125(11) -0.0001(10) 0.0042(10) 0.0096(12)
C73 0.0265(14) 0.0252(14) 0.0195(12) 0.0023(11) 0.0131(11) 0.0122(12)
C74 0.0211(13) 0.0270(15) 0.0223(13) 0.0039(11) 0.0121(11) 0.0125(12)
C75 0.0192(12) 0.0220(13) 0.0167(11) 0.0022(10) 0.0070(10) 0.0105(11)
C76 0.0309(16) 0.0319(17) 0.0222(14) 0.0054(12) 0.0135(12) 0.0146(14)
C77 0.0181(12) 0.0200(13) 0.0143(11) -0.0009(9) 0.0060(9) 0.0099(11)
C78 0.0191(12) 0.0232(13) 0.0124(10) 0.0018(9) 0.0052(9) 0.0121(11)
C79 0.0175(12) 0.0223(13) 0.0166(11) 0.0027(10) 0.0052(10) 0.0096(11)
C80 0.0239(14) 0.0245(14) 0.0174(12) 0.0053(10) 0.0094(10) 0.0151(12)
C81 0.0191(13) 0.0297(15) 0.0170(12) 0.0036(11) 0.0052(10) 0.0144(12)
C82 0.0168(12) 0.0265(14) 0.0123(10) -0.0008(10) 0.0036(9) 0.0107(11)
C83 0.0163(12) 0.0262(14) 0.0166(11) -0.0010(10) 0.0025(9) 0.0128(11)
C84 0.0213(14) 0.0270(15) 0.0198(13) -0.0043(11) 0.0010(10) 0.0131(12)
C85 0.0238(15) 0.0361(18) 0.0189(13) 0.0010(12) 0.0012(11) 0.0108(14)
C86 0.0193(13) 0.0283(15) 0.0241(14) 0.0014(11) 0.0069(11) 0.0120(12)
C87 0.0310(16) 0.0315(16) 0.0256(14) 0.0123(12) 0.0166(12) 0.0196(14)
C88 0.0337(17) 0.0261(16) 0.0403(19) 0.0099(14) 0.0214(15) 0.0146(14)
C89 0.044(2) 0.0346(18) 0.044(2) 0.0183(16) 0.0272(17) 0.0276(17)
C90 0.048(2) 0.047(2) 0.0262(16) 0.0192(15) 0.0184(16) 0.0252(19)
C91 0.0221(14) 0.0270(15) 0.0178(12) 0.0027(11) 0.0034(10) 0.0150(12)
C92 0.0225(14) 0.0304(16) 0.0268(14) 0.0065(12) 0.0116(12) 0.0151(13)
C93 0.0287(16) 0.0405(19) 0.0206(13) 0.0095(13) 0.0063(12) 0.0198(15)
C94 0.0289(17) 0.0322(18) 0.0285(16) -0.0062(13) -0.0094(13) 0.0150(15)
C95 0.0192(12) 0.0169(12) 0.0137(10) 0.0019(9) 0.0062(9) 0.0093(10)
C96 0.0189(13) 0.0249(14) 0.0156(11) 0.0014(10) 0.0053(10) 0.0122(11)
C97 0.0188(13) 0.0266(14) 0.0191(12) 0.0041(10) 0.0068(10) 0.0135(12)
C98 0.0216(13) 0.0214(13) 0.0188(12) 0.0048(10) 0.0092(10) 0.0141(11)
C99 0.0210(13) 0.0191(12) 0.0159(11) 0.0013(9) 0.0057(10) 0.0109(11)
C100 0.0172(12) 0.0180(12) 0.0159(11) 0.0037(9) 0.0047(9) 0.0093(10)
C101 0.0156(12) 0.0195(12) 0.0170(11) 0.0025(9) 0.0048(9) 0.0095(10)
C102 0.0187(13) 0.0249(14) 0.0231(13) 0.0050(11) 0.0020(11) 0.0100(12)
C103 0.0214(14) 0.0219(14) 0.0236(13) -0.0002(11) 0.0044(11) 0.0086(12)
C104 0.0207(13) 0.0262(15) 0.0223(13) 0.0050(11) 0.0103(11) 0.0081(12)
C105 0.0230(14) 0.0239(14) 0.0212(13) 0.0035(11) 0.0102(11) 0.0135(12)
C106 0.0387(18) 0.0392(19) 0.0229(14) 0.0060(13) 0.0167(13) 0.0244(16)
C107 0.047(2) 0.0299(17) 0.046(2) 0.0134(15) 0.0307(18) 0.0264(17)
C108 0.0254(16) 0.041(2) 0.0399(19) -0.0077(16) 0.0134(14) 0.0173(16)
C109 0.0188(13) 0.0295(15) 0.0162(12) -0.0018(11) 0.0037(10) 0.0119(12)
C110 0.0227(15) 0.055(2) 0.0285(16) -0.0095(16) 0.0011(13) 0.0217(17)
C111 0.0262(15) 0.0313(16) 0.0164(12) 0.0029(11) 0.0053(11) 0.0163(13)
C112 0.0234(14) 0.0280(16) 0.0201(13) -0.0018(11) 0.0055(11) 0.0045(13)
O1 0.103(4) 0.135(6) 0.119(5) 0.055(4) 0.033(4) -0.007(4)
C113 0.081(6) 0.322(18) 0.167(11) -0.150(12) 0.033(7) -0.094(8)
C114 0.163(10) 0.089(7) 0.250(16) -0.010(9) 0.142(11) 0.009(7)
C116 0.321(9) 0.222(14) 0.051(5) 0.031(7) 0.073(7) -0.031(13)

loop_
_atom_type_symbol
_atom_type_description
_atom_type_scat_dispersion_real
_atom_type_scat_dispersion_imag
_atom_type_scat_source
C C 0.0033 0.0016 'International Tables Vol C Tables 4.2.6.8 and 6.1.1.4'
H H 0.0000 0.0000 'International Tables Vol C Tables 4.2.6.8 and 6.1.1.4'
N N 0.0061 0.0033 'International Tables Vol C Tables 4.2.6.8 and 6.1.1.4'
P P 0.1023 0.0942 'International Tables Vol C Tables 4.2.6.8 and 6.1.1.4'
Fe Fe 0.3463 0.8444 'International Tables Vol C Tables 4.2.6.8 and 6.1.1.4'
O O 0.0106 0.0060 'International Tables Vol C Tables 4.2.6.8 and 6.1.1.4'

loop_
_geom_angle_atom_site_label_1
_geom_angle_atom_site_label_2
_geom_angle_atom_site_label_3
_geom_angle
N1 Fe1 C8 84.02(9)
N1 Fe1 C13 100.03(10)
C8 Fe1 C13 40.92(11)
N1 Fe1 C9 102.11(9)
C8 Fe1 C9 40.88(11)
C13 Fe1 C9 73.09(12)
N1 Fe1 C12 134.96(11)
C8 Fe1 C12 73.62(12)
C13 Fe1 C12 39.65(11)
C9 Fe1 C12 86.00(12)
N1 Fe1 C11 170.98(11)
C8 Fe1 C11 87.09(11)
C13 Fe1 C11 72.04(12)
C9 Fe1 C11 71.80(11)
C12 Fe1 C11 39.69(12)
N1 Fe1 P1 81.16(6)
C8 Fe1 P1 165.12(8)
C13 Fe1 P1 141.36(8)
C9 Fe1 P1 144.96(9)
C12 Fe1 P1 116.58(9)
C11 Fe1 P1 107.68(9)
N1 Fe1 C10 137.63(10)
C8 Fe1 C10 73.35(11)
C13 Fe1 C10 85.91(12)
C9 Fe1 C10 39.37(11)
C12 Fe1 C10 72.11(12)
C11 Fe1 C10 39.56(12)
P1 Fe1 C10 119.21(9)
C1 P1 C39 105.41(13)
C1 P1 Fe1 108.26(10)
C39 P1 Fe1 146.31(9)
C7 C1 C14 122.7(2)
C7 C1 P1 110.16(18)
C14 C1 P1 127.1(2)
C2 P2 C20 109.14(12)
C2 P2 C28 113.71(13)
C20 P2 C28 106.90(15)
C2 P2 C21 121.06(11)
C20 P2 C21 111.05(14)
C28 P2 C21 93.49(14)
C3 C2 C8 112.19(19)
C3 C2 P2 124.83(16)
C8 C2 P2 122.36(15)
C7 N1 C3 118.30(18)
C7 N1 Fe1 125.36(14)
C3 N1 Fe1 116.34(15)
C4 C3 N1 120.2(2)
C4 C3 C2 123.7(2)
N1 C3 C2 116.1(2)
C5 C4 C3 120.2(3)
C5 C4 H4 119.9
C3 C4 H4 119.9
C6 C5 C4 120.2(2)
C6 C5 H5 119.9
C4 C5 H5 119.9
C5 C6 C7 119.75(14)
C5 C6 H6 120.1
C7 C6 H6 120.1
N1 C7 C6 121.28(10)
N1 C7 C1 115.05(18)
C6 C7 C1 123.60(13)
C13 C8 C9 119.2(3)
C13 C8 C2 119.4(2)
C9 C8 C2 118.3(2)
C13 C8 Fe1 71.39(16)
C9 C8 Fe1 71.69(16)
C2 C8 Fe1 111.12(16)
C10 C9 C8 120.5(3)
C10 C9 Fe1 71.62(16)
C8 C9 Fe1 67.42(15)
C10 C9 H9 119.7
C8 C9 H9 119.7
Fe1 C9 H9 134.8
C9 C10 C11 119.4(3)
C9 C10 Fe1 69.01(15)
C11 C10 Fe1 69.70(16)
C9 C10 H10 120.3
C11 C10 H10 120.3
Fe1 C10 H10 134.3
C12 C11 C10 120.8(3)
C12 C11 Fe1 70.04(16)
C10 C11 Fe1 70.74(16)
C12 C11 H11 119.6
C10 C11 H11 119.6
Fe1 C11 H11 132.8
C13 C12 C11 119.6(3)
C13 C12 Fe1 69.23(17)
C11 C12 Fe1 70.27(18)
C13 C12 H12 120.2
C11 C12 H12 120.2
Fe1 C12 H12 133.5
C12 C13 C8 120.3(3)
C12 C13 Fe1 71.12(18)
C8 C13 Fe1 67.68(16)
C12 C13 H13 119.8
C8 C13 H13 119.8
Fe1 C13 H13 135.0
C19 C14 C15 118.0(3)
C19 C14 C1 121.7(3)
C15 C14 C1 120.3(3)
C16 C15 C14 121.1(3)
C16 C15 H15 119.5
C14 C15 H15 119.5
C15 C16 C17 120.2(3)
C15 C16 H16 119.9
C17 C16 H16 119.9
C18 C17 C16 119.6(3)
C18 C17 H17 120.2
C16 C17 H17 120.2
C17 C18 C19 120.0(3)
C17 C18 H18 120.0
C19 C18 H18 120.0
C14 C19 C18 121.0(3)
C14 C19 H19 119.5
C18 C19 H19 119.5
P2 C20 H166 109.5
P2 C20 H167 109.5
H166 C20 H167 109.5
P2 C20 H168 109.5
H166 C20 H168 109.5
H167 C20 H168 109.5
C22 C21 C26 119.3(2)
C22 C21 P2 108.6(2)
C26 C21 P2 132.1(2)
C23 C22 C21 121.6(3)
C23 C22 C27 120.1(3)
C21 C22 C27 118.3(2)
C24 C23 C22 120.4(3)
C24 C23 H23 119.8
C22 C23 H23 119.8
C23 C24 C25 117.6(3)
C23 C24 C31 121.7(3)
C25 C24 C31 120.6(3)
C26 C25 C24 124.4(3)
C26 C25 H25 117.8
C24 C25 H25 117.8
C25 C26 C21 116.6(3)
C25 C26 C35 119.0(3)
C21 C26 C35 124.4(3)
C22 C27 C29 111.9(3)
C22 C27 C30 108.8(3)
C29 C27 C30 109.0(3)
C22 C27 C28 105.7(2)
C29 C27 C28 109.6(3)
C30 C27 C28 111.8(3)
C27 C28 P2 109.2(2)
C27 C28 H28 109.8
P2 C28 H28 109.8
C27 C28 H28A 109.8
P2 C28 H28A 109.8
H28 C28 H28A 108.3
C27 C29 H29 109.5
C27 C29 H29A 109.5
H29 C29 H29A 109.5
C27 C29 H29B 109.5
H29 C29 H29B 109.5
H29A C29 H29B 109.5
C27 C30 H30 109.5
C27 C30 H30A 109.5
H30 C30 H30A 109.5
C27 C30 H30B 109.5
H30 C30 H30B 109.5
H30A C30 H30B 109.5
C32 C31 C34 109.9(3)
C32 C31 C24 108.6(3)
C34 C31 C24 111.0(3)
C32 C31 C33 108.6(3)
C34 C31 C33 107.0(3)
C24 C31 C33 111.7(3)
C31 C32 H32 109.5
C31 C32 H32A 109.5
H32 C32 H32A 109.5
C31 C32 H32B 109.5
H32 C32 H32B 109.5
H32A C32 H32B 109.5
C31 C33 H33 109.5
C31 C33 H33A 109.5
H33 C33 H33A 109.5
C31 C33 H33B 109.5
H33 C33 H33B 109.5
H33A C33 H33B 109.5
C31 C34 H34 109.5
C31 C34 H34A 109.5
H34 C34 H34A 109.5
C31 C34 H34B 109.5
H34 C34 H34B 109.5
H34A C34 H34B 109.5
C38 C35 C36 108.2(3)
C38 C35 C37 105.9(3)
C36 C35 C37 109.9(2)
C38 C35 C26 111.4(2)
C36 C35 C26 109.7(2)
C37 C35 C26 111.6(2)
C35 C36 H36 109.5
C35 C36 H36A 109.5
H36 C36 H36A 109.5
C35 C36 H36B 109.5
H36 C36 H36B 109.5
H36A C36 H36B 109.5
C35 C37 H37 109.5
C35 C37 H37A 109.5
H37 C37 H37A 109.5
C35 C37 H37B 109.5
H37 C37 H37B 109.5
H37A C37 H37B 109.5
C35 C38 H38 109.5
C35 C38 H38A 109.5
H38 C38 H38A 109.5
C35 C38 H38B 109.5
H38 C38 H38B 109.5
H38A C38 H38B 109.5
C40 C39 C44 119.8(2)
C40 C39 P1 118.9(2)
C44 C39 P1 119.8(2)
C41 C40 C39 117.9(3)
C41 C40 C45 118.1(3)
C39 C40 C45 123.9(3)
C40 C41 C42 122.4(3)
C40 C41 H41 118.8
C42 C41 H41 118.8
C43 C42 C41 118.0(3)
C43 C42 C49 122.6(3)
C41 C42 C49 119.4(3)
C42 C43 C44 122.4(3)
C42 C43 H43 118.8
C44 C43 H43 118.8
C43 C44 C39 117.6(3)
C43 C44 C53 118.5(2)
C39 C44 C53 123.9(2)
C48 C45 C47 106.2(3)
C48 C45 C46 109.5(3)
C47 C45 C46 106.3(3)
C48 C45 C40 109.4(3)
C47 C45 C40 111.7(3)
C46 C45 C40 113.5(2)
C45 C46 H46 109.5
C45 C46 H46A 109.5
H46 C46 H46A 109.5
C45 C46 H46B 109.5
H46 C46 H46B 109.5
H46A C46 H46B 109.5
C45 C47 H47 109.5
C45 C47 H47A 109.5
H47 C47 H47A 109.5
C45 C47 H47B 109.5
H47 C47 H47B 109.5
H47A C47 H47B 109.5
C45 C48 H48 109.5
C45 C48 H48A 109.5
H48 C48 H48A 109.5
C45 C48 H48B 109.5
H48 C48 H48B 109.5
H48A C48 H48B 109.5
C51 C49 C52 109.4(3)
C51 C49 C42 111.9(3)
C52 C49 C42 109.2(2)
C51 C49 C50 107.7(3)
C52 C49 C50 109.7(3)
C42 C49 C50 108.9(2)
C49 C50 H50 109.5
C49 C50 H50A 109.5
H50 C50 H50A 109.5
C49 C50 H50B 109.5
H50 C50 H50B 109.5
H50A C50 H50B 109.5
C49 C51 H51 109.5
C49 C51 H51A 109.5
H51 C51 H51A 109.5
C49 C51 H51B 109.5
H51 C51 H51B 109.5
H51A C51 H51B 109.5
C49 C52 H52 109.5
C49 C52 H52A 109.5
H52 C52 H52A 109.5
C49 C52 H52B 109.5
H52 C52 H52B 109.5
H52A C52 H52B 109.5
C56 C53 C55 109.1(2)
C56 C53 C44 115.4(2)
C55 C53 C44 108.2(2)
C56 C53 C54 105.7(2)
C55 C53 C54 106.6(2)
C44 C53 C54 111.5(2)
C53 C54 H54 109.5
C53 C54 H54A 109.5
H54 C54 H54A 109.5
C53 C54 H54B 109.5
H54 C54 H54B 109.5
H54A C54 H54B 109.5
C53 C55 H55 109.5
C53 C55 H55A 109.5
H55 C55 H55A 109.5
C53 C55 H55B 109.5
H55 C55 H55B 109.5
H55A C55 H55B 109.5
C53 C56 H56 109.5
C53 C56 H56A 109.5
H56 C56 H56A 109.5
C53 C56 H56B 109.5
H56 C56 H56B 109.5
H56A C56 H56B 109.5
N2 Fe2 C64 83.51(11)
N2 Fe2 C65 99.48(11)
C64 Fe2 C65 40.86(11)
N2 Fe2 C69 101.33(11)
C64 Fe2 C69 40.44(11)
C65 Fe2 C69 72.84(11)
N2 Fe2 C66 135.24(11)
C64 Fe2 C66 73.29(11)
C65 Fe2 C66 39.88(12)
C69 Fe2 C66 85.29(12)
N2 Fe2 C67 170.01(10)
C64 Fe2 C67 86.55(12)
C65 Fe2 C67 72.11(12)
C69 Fe2 C67 71.37(12)
C66 Fe2 C67 39.33(12)
N2 Fe2 C68 136.77(11)
C64 Fe2 C68 72.90(12)
C65 Fe2 C68 85.94(12)
C69 Fe2 C68 39.24(12)
C66 Fe2 C68 71.60(12)
C67 Fe2 C68 39.37(12)
N2 Fe2 P3 81.64(7)
C64 Fe2 P3 165.05(9)
C65 Fe2 P3 140.97(9)
C69 Fe2 P3 145.68(8)
C66 Fe2 P3 116.81(9)
C67 Fe2 P3 108.25(8)
C68 Fe2 P3 119.86(9)
C57 P3 C95 106.03(13)
C57 P3 Fe2 108.19(9)
C95 P3 Fe2 145.74(10)
C63 C57 C70 121.8(2)
C63 C57 P3 110.06(19)
C70 C57 P3 128.1(2)
C58 P4 C76 107.60(16)
C58 P4 C84 113.76(14)
C76 P4 C84 106.87(16)
C58 P4 C77 120.76(14)
C76 P4 C77 112.71(14)
C84 P4 C77 93.98(14)
C59 C58 C64 114.5(2)
C59 C58 P4 120.6(2)
C64 C58 P4 123.3(2)
C63 N2 C59 119.3(2)
C63 N2 Fe2 124.05(18)
C59 N2 Fe2 116.64(18)
C60 C59 N2 120.1(2)
C60 C59 C58 125.1(3)
N2 C59 C58 114.7(3)
C59 C60 C61 120.2(3)
C59 C60 H60 119.9
C61 C60 H60 119.9
C62 C61 C60 119.7(3)
C62 C61 H61 120.1
C60 C61 H61 120.1
C61 C62 C63 120.0(3)
C61 C62 H62 120.0
C63 C62 H62 120.0
N2 C63 C62 120.6(2)
N2 C63 C57 116.0(2)
C62 C63 C57 123.4(2)
C69 C64 C65 119.8(3)
C69 C64 C58 118.1(2)
C65 C64 C58 118.8(3)
C69 C64 Fe2 72.04(16)
C65 C64 Fe2 71.25(15)
C58 C64 Fe2 110.55(18)
C66 C65 C64 119.0(3)
C66 C65 Fe2 70.66(16)
C64 C65 Fe2 67.88(15)
C66 C65 H65 120.5
C64 C65 H65 120.5
Fe2 C65 H65 134.2
C67 C66 C65 120.5(3)
C67 C66 Fe2 70.86(17)
C65 C66 Fe2 69.45(16)
C67 C66 H66 119.7
C65 C66 H66 119.7
Fe2 C66 H66 133.2
C66 C67 C68 120.4(3)
C66 C67 Fe2 69.81(18)
C68 C67 Fe2 70.58(18)
C66 C67 H67 119.8
C68 C67 H67 119.8
Fe2 C67 H67 133.0
C69 C68 C67 119.6(3)
C69 C68 Fe2 69.56(17)
C67 C68 Fe2 70.05(18)
C69 C68 H68 120.2
C67 C68 H68 120.2
Fe2 C68 H68 133.3
C68 C69 C64 120.4(3)
C68 C69 Fe2 71.21(17)
C64 C69 Fe2 67.51(16)
C68 C69 H69 119.8
C64 C69 H69 119.8
Fe2 C69 H69 135.2
C71 C70 C75 118.0(2)
C71 C70 C57 120.6(2)
C75 C70 C57 121.4(2)
C72 C71 C70 120.7(3)
C72 C71 H71 119.7
C70 C71 H71 119.7
C73 C72 C71 120.5(3)
C73 C72 H72 119.7
C71 C72 H72 119.7
C72 C73 C74 119.8(3)
C72 C73 H73 120.1
C74 C73 H73 120.1
C73 C74 C75 120.0(3)
C73 C74 H74 120.0
C75 C74 H74 120.0
C74 C75 C70 121.0(3)
C74 C75 H75 119.5
C70 C75 H75 119.5
P4 C76 H169 109.5
P4 C76 H170 109.5
H169 C76 H170 109.5
P4 C76 H171 109.5
H169 C76 H171 109.5
H170 C76 H171 109.5
C82 C77 C78 119.1(3)
C82 C77 P4 107.4(2)
C78 C77 P4 133.1(2)
C79 C78 C77 116.9(3)
C79 C78 C91 118.3(3)
C77 C78 C91 124.7(3)
C80 C79 C78 124.4(3)
C80 C79 H79 117.8
C78 C79 H79 117.8
C79 C80 C81 117.2(3)
C79 C80 C87 122.8(3)
C81 C80 C87 120.0(3)
C82 C81 C80 121.3(3)
C82 C81 H81 119.3
C80 C81 H81 119.3
C81 C82 C77 120.8(3)
C81 C82 C83 121.4(3)
C77 C82 C83 117.8(3)
C84 C83 C82 105.6(2)
C84 C83 C86 110.9(3)
C82 C83 C86 109.1(2)
C84 C83 C85 109.4(2)
C82 C83 C85 112.5(3)
C86 C83 C85 109.3(2)
C83 C84 P4 108.33(19)
C83 C84 H84 110.0
P4 C84 H84 110.0
C83 C84 H84A 110.0
P4 C84 H84A 110.0
H84 C84 H84A 108.4
C83 C85 H85 109.5
C83 C85 H85A 109.5
H85 C85 H85A 109.5
C83 C85 H85B 109.5
H85 C85 H85B 109.5
H85A C85 H85B 109.5
C83 C86 H86 109.5
C83 C86 H86A 109.5
H86 C86 H86A 109.5
C83 C86 H86B 109.5
H86 C86 H86B 109.5
H86A C86 H86B 109.5
C88 C87 C90 107.7(3)
C88 C87 C89 107.7(3)
C90 C87 C89 109.3(3)
C88 C87 C80 112.7(3)
C90 C87 C80 110.1(3)
C89 C87 C80 109.3(3)
C87 C88 H88 109.5
C87 C88 H88A 109.5
H88 C88 H88A 109.5
C87 C88 H88B 109.5
H88 C88 H88B 109.5
H88A C88 H88B 109.5
C87 C89 H89 109.5
C87 C89 H89A 109.5
H89 C89 H89A 109.5
C87 C89 H89B 109.5
H89 C89 H89B 109.5
H89A C89 H89B 109.5
C87 C90 H90 109.5
C87 C90 H90A 109.5
H90 C90 H90A 109.5
C87 C90 H90B 109.5
H90 C90 H90B 109.5
H90A C90 H90B 109.5
C94 C91 C92 108.1(3)
C94 C91 C78 112.0(3)
C92 C91 C78 109.0(2)
C94 C91 C93 108.0(3)
C92 C91 C93 109.0(3)
C78 C91 C93 110.7(2)
C91 C92 H92 109.5
C91 C92 H92A 109.5
H92 C92 H92A 109.5
C91 C92 H92B 109.5
H92 C92 H92B 109.5
H92A C92 H92B 109.5
C91 C93 H93 109.5
C91 C93 H93A 109.5
H93 C93 H93A 109.5
C91 C93 H93B 109.5
H93 C93 H93B 109.5
H93A C93 H93B 109.5
C91 C94 H94 109.5
C91 C94 H94A 109.5
H94 C94 H94A 109.5
C91 C94 H94B 109.5
H94 C94 H94B 109.5
H94A C94 H94B 109.5
C100 C95 C96 119.6(2)
C100 C95 P3 119.2(2)
C96 C95 P3 119.9(2)
C97 C96 C95 117.3(2)
C97 C96 C109 119.0(2)
C95 C96 C109 123.6(2)
C98 C97 C96 123.2(3)
C98 C97 H97 118.4
C96 C97 H97 118.4
C97 C98 C99 117.7(2)
C97 C98 C105 122.8(3)
C99 C98 C105 119.4(2)
C98 C99 C100 122.4(2)
C98 C99 H99 118.8
C100 C99 H99 118.8
C99 C100 C95 117.7(3)
C99 C100 C101 117.8(2)
C95 C100 C101 124.3(2)
C103 C101 C104 106.3(2)
C103 C101 C102 106.1(2)
C104 C101 C102 109.8(2)
C103 C101 C100 112.1(2)
C104 C101 C100 109.6(2)
C102 C101 C100 112.7(2)
C101 C102 H102 109.5
C101 C102 H103 109.5
H102 C102 H103 109.5
C101 C102 H104 109.5
H102 C102 H104 109.5
H103 C102 H104 109.5
C101 C103 H105 109.5
C101 C103 H106 109.5
H105 C103 H106 109.5
C101 C103 H107 109.5
H105 C103 H107 109.5
H106 C103 H107 109.5
C101 C104 H108 109.5
C101 C104 H109 109.5
H108 C104 H109 109.5
C101 C104 H110 109.5
H108 C104 H110 109.5
H109 C104 H110 109.5
C107 C105 C98 109.2(3)
C107 C105 C108 109.9(3)
C98 C105 C108 111.6(2)
C107 C105 C106 108.4(3)
C98 C105 C106 109.0(2)
C108 C105 C106 108.6(3)
C105 C106 H111 109.5
C105 C106 H112 109.5
H111 C106 H112 109.5
C105 C106 H113 109.5
H111 C106 H113 109.5
H112 C106 H113 109.5
C105 C107 H114 109.5
C105 C107 H115 109.5
H114 C107 H115 109.5
C105 C107 H116 109.5
H114 C107 H116 109.5
H115 C107 H116 109.5
C105 C108 H117 109.5
C105 C108 H118 109.5
H117 C108 H118 109.5
C105 C108 H119 109.5
H117 C108 H119 109.5
H118 C108 H119 109.5
C111 C109 C112 110.1(2)
C111 C109 C110 106.4(3)
C112 C109 C110 105.0(3)
C111 C109 C96 107.5(2)
C112 C109 C96 115.8(3)
C110 C109 C96 111.6(2)
C109 C110 H120 109.5
C109 C110 H121 109.5
H120 C110 H121 109.5
C109 C110 H122 109.5
H120 C110 H122 109.5
H121 C110 H122 109.5
C109 C111 H123 109.5
C109 C111 H124 109.5
H123 C111 H124 109.5
C109 C111 H125 109.5
H123 C111 H125 109.5
H124 C111 H125 109.5
C109 C112 H126 109.5
C109 C112 H127 109.5
H126 C112 H127 109.5
C109 C112 H128 109.5
H126 C112 H128 109.5
H127 C112 H128 109.5
C114 O1 C113 123.6(9)
O1 C113 C115 85.6(6)
O1 C113 H157 114.4
C115 C113 H157 114.4
O1 C113 H158 114.4
C115 C113 H158 114.4
H157 C113 H158 111.5
C116 C114 O1 108.3(9)
C116 C114 H159 110.0
O1 C114 H159 110.0
C116 C114 H160 110.0
O1 C114 H160 110.0
H159 C114 H160 108.4
C113 C115 H161 109.5
C113 C115 H162 109.5
H161 C115 H162 109.5
C113 C115 H163 109.5
H161 C115 H163 109.5
H162 C115 H163 109.5
C114 C116 H136 109.5
C114 C116 H137 109.5
H136 C116 H137 109.5
C114 C116 H138 109.5
H136 C116 H138 109.5
H137 C116 H138 109.5
C222 O2 C221 121.5(10)
C222 O2 C122 58.4(7)
C221 O2 C122 137.7(9)
C222 O2 C121 132.5(8)
C221 O2 C121 54.1(8)
C122 O2 C121 93.2(5)
C123 C121 O2 85.5(7)
C123 C121 H149 114.4
O2 C121 H149 114.4
C123 C121 H150 114.4
O2 C121 H150 114.4
H149 C121 H150 111.5
C123 C121 H22B 35.3
O2 C121 H22B 115.6
H149 C121 H22B 84.5
H150 C121 H22B 113.0
O2 C122 C124 101.3(6)
O2 C122 H164 111.5
C124 C122 H164 111.5
O2 C122 H165 111.5
C124 C122 H165 111.5
H164 C122 H165 109.3
C121 C123 H139 109.3
C121 C123 H140 109.3
H139 C123 H140 109.5
C121 C123 H141 109.8
H139 C123 H141 109.5
H140 C123 H141 109.5
C121 C123 H153 95.6
H139 C123 H153 25.5
H140 C123 H153 134.9
H141 C123 H153 95.6
C121 C123 H22A 131.9
H139 C123 H22A 60.0
H140 C123 H22A 50.1
H141 C123 H22A 118.0
H153 C123 H22A 85.2
C121 C123 H22B 53.4
H139 C123 H22B 148.7
H140 C123 H22B 62.8
H141 C123 H22B 101.4
H153 C123 H22B 148.2
H22A C123 H22B 109.4
C121 C123 H22C 120.2
H139 C123 H22C 100.7
H140 C123 H22C 107.4
H141 C123 H22C 11.2
H153 C123 H22C 90.1
H22A C123 H22C 108.0
H22B C123 H22C 110.6
C122 C124 H12A 109.5
C122 C124 H12B 109.5
H12A C124 H12B 109.5
C122 C124 H12C 109.5
H12A C124 H12C 109.5
H12B C124 H12C 109.5
O2 C221 H139 145.1
O2 C221 H153 111.9
H139 C221 H153 46.5
O2 C221 H154 113.3
H139 C221 H154 101.1
H153 C221 H154 110.6
O2 C222 H155 108.9
O2 C222 H156 108.0
H155 C222 H156 107.6

loop_
_geom_bond_atom_site_label_1
_geom_bond_atom_site_label_2
_geom_bond_distance
Fe1 N1 1.9237(17)
Fe1 C8 2.015(3)
Fe1 C13 2.064(3)
Fe1 C9 2.072(3)
Fe1 C12 2.089(3)
Fe1 C11 2.092(3)
Fe1 P1 2.1012(8)
Fe1 C10 2.106(3)
P1 C1 1.725(3)
P1 C39 1.827(3)
C1 C7 1.416(3)
C1 C14 1.486(4)
P2 C2 1.6751(19)
P2 C20 1.805(3)
P2 C28 1.813(3)
P2 C21 1.827(3)
C2 C3 1.432(3)
C2 C8 1.525(3)
N1 C7 1.382(3)
N1 C3 1.415(3)
C3 C4 1.400(4)
C4 C5 1.391(4)
C4 H4 0.9500
C5 C6 1.374(3)
C5 H5 0.9500
C6 C7 1.4127
C6 H6 0.9500
C8 C13 1.427(4)
C8 C9 1.428(4)
C9 C10 1.408(4)
C9 H9 0.9500
C10 C11 1.421(4)
C10 H10 0.9500
C11 C12 1.420(4)
C11 H11 0.9500
C12 C13 1.409(4)
C12 H12 0.9500
C13 H13 0.9500
C14 C19 1.387(4)
C14 C15 1.401(4)
C15 C16 1.385(4)
C15 H15 0.9500
C16 C17 1.387(5)
C16 H16 0.9500
C17 C18 1.381(5)
C17 H17 0.9500
C18 C19 1.401(4)
C18 H18 0.9500
C19 H19 0.9500
C20 H166 0.9800
C20 H167 0.9800
C20 H168 0.9800
C21 C22 1.404(4)
C21 C26 1.426(4)
C22 C23 1.387(4)
C22 C27 1.529(4)
C23 C24 1.386(4)
C23 H23 0.9500
C24 C25 1.398(4)
C24 C31 1.532(4)
C25 C26 1.395(4)
C25 H25 0.9500
C26 C35 1.544(4)
C27 C29 1.530(5)
C27 C30 1.541(5)
C27 C28 1.543(4)
C28 H28 0.9900
C28 H28A 0.9900
C29 H29 0.9800
C29 H29A 0.9800
C29 H29B 0.9800
C30 H30 0.9800
C30 H30A 0.9800
C30 H30B 0.9800
C31 C32 1.521(5)
C31 C34 1.527(5)
C31 C33 1.558(5)
C32 H32 0.9800
C32 H32A 0.9800
C32 H32B 0.9800
C33 H33 0.9800
C33 H33A 0.9800
C33 H33B 0.9800
C34 H34 0.9800
C34 H34A 0.9800
C34 H34B 0.9800
C35 C38 1.536(4)
C35 C36 1.537(4)
C35 C37 1.541(4)
C36 H36 0.9800
C36 H36A 0.9800
C36 H36B 0.9800
C37 H37 0.9800
C37 H37A 0.9800
C37 H37B 0.9800
C38 H38 0.9800
C38 H38A 0.9800
C38 H38B 0.9800
C39 C40 1.417(4)
C39 C44 1.418(4)
C40 C41 1.388(4)
C40 C45 1.559(4)
C41 C42 1.391(4)
C41 H41 0.9500
C42 C43 1.377(4)
C42 C49 1.538(4)
C43 C44 1.403(4)
C43 H43 0.9500
C44 C53 1.547(4)
C45 C48 1.531(4)
C45 C47 1.532(5)
C45 C46 1.539(5)
C46 H46 0.9800
C46 H46A 0.9800
C46 H46B 0.9800
C47 H47 0.9800
C47 H47A 0.9800
C47 H47B 0.9800
C48 H48 0.9800
C48 H48A 0.9800
C48 H48B 0.9800
C49 C51 1.521(4)
C49 C52 1.526(4)
C49 C50 1.542(4)
C50 H50 0.9800
C50 H50A 0.9800
C50 H50B 0.9800
C51 H51 0.9800
C51 H51A 0.9800
C51 H51B 0.9800
C52 H52 0.9800
C52 H52A 0.9800
C52 H52B 0.9800
C53 C56 1.542(4)
C53 C55 1.542(4)
C53 C54 1.551(4)
C54 H54 0.9800
C54 H54A 0.9800
C54 H54B 0.9800
C55 H55 0.9800
C55 H55A 0.9800
C55 H55B 0.9800
C56 H56 0.9800
C56 H56A 0.9800
C56 H56B 0.9800
Fe2 N2 1.942(2)
Fe2 C64 2.020(3)
Fe2 C65 2.065(3)
Fe2 C69 2.080(3)
Fe2 C66 2.081(3)
Fe2 C67 2.095(3)
Fe2 C68 2.101(3)
Fe2 P3 2.1134(8)
P3 C57 1.730(3)
P3 C95 1.836(3)
C57 C63 1.424(4)
C57 C70 1.483(4)
P4 C58 1.709(3)
P4 C76 1.812(3)
P4 C84 1.815(3)
P4 C77 1.828(3)
C58 C59 1.436(4)
C58 C64 1.489(4)
N2 C63 1.391(3)
N2 C59 1.396(3)
C59 C60 1.396(4)
C60 C61 1.400(4)
C60 H60 0.9500
C61 C62 1.380(4)
C61 H61 0.9500
C62 C63 1.402(4)
C62 H62 0.9500
C64 C69 1.418(4)
C64 C65 1.427(4)
C65 C66 1.414(4)
C65 H65 0.9500
C66 C67 1.405(4)
C66 H66 0.9500
C67 C68 1.414(4)
C67 H67 0.9500
C68 C69 1.404(4)
C68 H68 0.9500
C69 H69 0.9500
C70 C71 1.401(4)
C70 C75 1.406(4)
C71 C72 1.394(4)
C71 H71 0.9500
C72 C73 1.384(4)
C72 H72 0.9500
C73 C74 1.386(4)
C73 H73 0.9500
C74 C75 1.395(4)
C74 H74 0.9500
C75 H75 0.9500
C76 H169 0.9800
C76 H170 0.9800
C76 H171 0.9800
C77 C82 1.413(4)
C77 C78 1.421(4)
C78 C79 1.394(4)
C78 C91 1.544(4)
C79 C80 1.388(4)
C79 H79 0.9500
C80 C81 1.388(4)
C80 C87 1.544(5)
C81 C82 1.378(4)
C81 H81 0.9500
C82 C83 1.527(4)
C83 C84 1.521(4)
C83 C86 1.529(4)
C83 C85 1.535(4)
C84 H84 0.9900
C84 H84A 0.9900
C85 H85 0.9800
C85 H85A 0.9800
C85 H85B 0.9800
C86 H86 0.9800
C86 H86A 0.9800
C86 H86B 0.9800
C87 C88 1.530(5)
C87 C90 1.535(5)
C87 C89 1.541(4)
C88 H88 0.9800
C88 H88A 0.9800
C88 H88B 0.9800
C89 H89 0.9800
C89 H89A 0.9800
C89 H89B 0.9800
C90 H90 0.9800
C90 H90A 0.9800
C90 H90B 0.9800
C91 C94 1.533(4)
C91 C92 1.538(4)
C91 C93 1.547(5)
C92 H92 0.9800
C92 H92A 0.9800
C92 H92B 0.9800
C93 H93 0.9800
C93 H93A 0.9800
C93 H93B 0.9800
C94 H94 0.9800
C94 H94A 0.9800
C94 H94B 0.9800
C95 C100 1.423(4)
C95 C96 1.426(4)
C96 C97 1.396(4)
C96 C109 1.546(4)
C97 C98 1.377(4)
C97 H97 0.9500
C98 C99 1.388(4)
C98 C105 1.532(4)
C99 C100 1.399(4)
C99 H99 0.9500
C100 C101 1.551(4)
C101 C103 1.536(4)
C101 C104 1.537(4)
C101 C102 1.539(4)
C102 H102 0.9800
C102 H103 0.9800
C102 H104 0.9800
C103 H105 0.9800
C103 H106 0.9800
C103 H107 0.9800
C104 H108 0.9800
C104 H109 0.9800
C104 H110 0.9800
C105 C107 1.527(5)
C105 C108 1.533(4)
C105 C106 1.539(4)
C106 H111 0.9800
C106 H112 0.9800
C106 H113 0.9800
C107 H114 0.9800
C107 H115 0.9800
C107 H116 0.9800
C108 H117 0.9800
C108 H118 0.9800
C108 H119 0.9800
C109 C111 1.539(4)
C109 C112 1.540(5)
C109 C110 1.542(4)
C110 H120 0.9800
C110 H121 0.9800
C110 H122 0.9800
C111 H123 0.9800
C111 H124 0.9800
C111 H125 0.9800
C112 H126 0.9800
C112 H127 0.9800
C112 H128 0.9800
O1 C114 1.553(11)
O1 C113 1.694(14)
C113 C115 1.699(17)
C113 H157 0.9900
C113 H158 0.9900
C114 C116 1.367(14)
C114 H159 0.9900
C114 H160 0.9900
C115 H161 0.9800
C115 H162 0.9800
C115 H163 0.9800
C116 H136 0.9800
C116 H137 0.9800
C116 H138 0.9800
O2 C222 1.406(16)
O2 C221 1.416(18)
O2 C122 1.536(10)
O2 C121 1.707(10)
C121 C123 1.668(15)
C121 H149 0.9900
C121 H150 0.9900
C121 H22B 1.3390
C122 C124 1.571(10)
C122 H164 0.9900
C122 H165 0.9900
C123 H139 0.9800
C123 H140 0.9800
C123 H141 0.9800
C123 H153 1.5855
C123 H22A 0.9965
C123 H22B 0.9643
C123 H22C 0.9822
C124 H12A 0.9800
C124 H12B 0.9800
C124 H12C 0.9800
C221 H139 1.0730
C221 H153 0.9900
C221 H154 0.9900
C222 H155 0.9900
C222 H156 0.9900

loop_
_geom_torsion_atom_site_label_1
_geom_torsion_atom_site_label_2
_geom_torsion_atom_site_label_3
_geom_torsion_atom_site_label_4
_geom_torsion
N1 Fe1 P1 C1 -0.29(12)
C8 Fe1 P1 C1 -5.6(4)
C13 Fe1 P1 C1 -95.33(17)
C9 Fe1 P1 C1 98.23(17)
C12 Fe1 P1 C1 -136.49(14)
C11 Fe1 P1 C1 -178.46(14)
C10 Fe1 P1 C1 140.04(14)
N1 Fe1 P1 C39 177.85(19)
C8 Fe1 P1 C39 172.6(4)
C13 Fe1 P1 C39 82.8(2)
C9 Fe1 P1 C39 -83.6(2)
C12 Fe1 P1 C39 41.6(2)
C11 Fe1 P1 C39 -0.3(2)
C10 Fe1 P1 C39 -41.8(2)
C39 P1 C1 C7 -179.07(19)
Fe1 P1 C1 C7 -0.1(2)
C39 P1 C1 C14 4.8(3)
Fe1 P1 C1 C14 -176.2(2)
C20 P2 C2 C3 170.5(2)
C28 P2 C2 C3 51.2(2)
C21 P2 C2 C3 -58.8(2)
C20 P2 C2 C8 0.2(2)
C28 P2 C2 C8 -119.0(2)
C21 P2 C2 C8 131.0(2)
C8 Fe1 N1 C7 179.45(19)
C13 Fe1 N1 C7 141.64(18)
C9 Fe1 N1 C7 -143.68(18)
C12 Fe1 N1 C7 119.8(2)
C11 Fe1 N1 C7 169.6(6)
P1 Fe1 N1 C7 0.82(16)
C10 Fe1 N1 C7 -123.4(2)
C8 Fe1 N1 C3 0.49(19)
C13 Fe1 N1 C3 -37.32(19)
C9 Fe1 N1 C3 37.4(2)
C12 Fe1 N1 C3 -59.1(2)
C11 Fe1 N1 C3 -9.4(7)
P1 Fe1 N1 C3 -178.14(18)
C10 Fe1 N1 C3 57.6(2)
C7 N1 C3 C4 -2.0(4)
Fe1 N1 C3 C4 177.1(2)
C7 N1 C3 C2 177.47(15)
Fe1 N1 C3 C2 -3.5(3)
C8 C2 C3 C4 -175.3(3)
P2 C2 C3 C4 13.6(4)
C8 C2 C3 N1 5.3(3)
P2 C2 C3 N1 -165.80(11)
N1 C3 C4 C5 2.6(4)
C2 C3 C4 C5 -176.8(3)
C3 C4 C5 C6 -1.9(4)
C4 C5 C6 C7 0.7(3)
C3 N1 C7 C6 0.7(2)
Fe1 N1 C7 C6 -178.21(8)
C3 N1 C7 C1 177.8(2)
Fe1 N1 C7 C1 -1.1(3)
C5 C6 C7 N1 -0.08(16)
C5 C6 C7 C1 -176.9(3)
C14 C1 C7 N1 177.0(2)
P1 C1 C7 N1 0.7(3)
C14 C1 C7 C6 -6.0(3)
P1 C1 C7 C6 177.71(7)
C3 C2 C8 C13 75.2(3)
P2 C2 C8 C13 -113.4(2)
C3 C2 C8 C9 -84.6(3)
P2 C2 C8 C9 86.7(3)
C3 C2 C8 Fe1 -4.7(3)
P2 C2 C8 Fe1 166.66(12)
N1 Fe1 C8 C13 -112.84(16)
C9 Fe1 C8 C13 130.8(2)
C12 Fe1 C8 C13 27.63(17)
C11 Fe1 C8 C13 65.62(17)
P1 Fe1 C8 C13 -107.6(3)
C10 Fe1 C8 C13 103.37(18)
N1 Fe1 C8 C9 116.32(17)
C13 Fe1 C8 C9 -130.8(2)
C12 Fe1 C8 C9 -103.21(18)
C11 Fe1 C8 C9 -65.22(18)
P1 Fe1 C8 C9 121.6(3)
C10 Fe1 C8 C9 -27.46(17)
N1 Fe1 C8 C2 2.32(14)
C13 Fe1 C8 C2 115.2(2)
C9 Fe1 C8 C2 -114.0(3)
C12 Fe1 C8 C2 142.8(2)
C11 Fe1 C8 C2 -179.22(19)
P1 Fe1 C8 C2 7.6(5)
C10 Fe1 C8 C2 -141.5(2)
C13 C8 C9 C10 -5.1(4)
C2 C8 C9 C10 154.8(2)
Fe1 C8 C9 C10 50.1(2)
C13 C8 C9 Fe1 -55.2(2)
C2 C8 C9 Fe1 104.7(2)
N1 Fe1 C9 C10 158.40(18)
C8 Fe1 C9 C10 -135.9(3)
C13 Fe1 C9 C10 -104.7(2)
C12 Fe1 C9 C10 -66.4(2)
C11 Fe1 C9 C10 -28.50(19)
P1 Fe1 C9 C10 66.5(2)
N1 Fe1 C9 C8 -65.75(17)
C13 Fe1 C9 C8 31.20(16)
C12 Fe1 C9 C8 69.44(17)
C11 Fe1 C9 C8 107.35(19)
P1 Fe1 C9 C8 -157.60(14)
C10 Fe1 C9 C8 135.9(3)
C8 C9 C10 C11 1.7(4)
Fe1 C9 C10 C11 50.0(2)
C8 C9 C10 Fe1 -48.3(2)
N1 Fe1 C10 C9 -32.3(3)
C8 Fe1 C10 C9 28.41(18)
C13 Fe1 C10 C9 68.13(19)
C12 Fe1 C10 C9 106.1(2)
C11 Fe1 C10 C9 134.6(3)
P1 Fe1 C10 C9 -142.88(16)
N1 Fe1 C10 C11 -166.90(17)
C8 Fe1 C10 C11 -106.2(2)
C13 Fe1 C10 C11 -66.49(19)
C9 Fe1 C10 C11 -134.6(3)
C12 Fe1 C10 C11 -28.49(18)
P1 Fe1 C10 C11 82.51(19)
C9 C10 C11 C12 1.3(4)
Fe1 C10 C11 C12 51.0(3)
C9 C10 C11 Fe1 -49.7(2)
N1 Fe1 C11 C12 -57.8(7)
C8 Fe1 C11 C12 -67.61(18)
C13 Fe1 C11 C12 -28.76(17)
C9 Fe1 C11 C12 -106.33(19)
P1 Fe1 C11 C12 110.56(16)
C10 Fe1 C11 C12 -134.7(3)
N1 Fe1 C11 C10 76.9(7)
C8 Fe1 C11 C10 67.10(19)
C13 Fe1 C11 C10 105.95(19)
C9 Fe1 C11 C10 28.38(18)
C12 Fe1 C11 C10 134.7(3)
P1 Fe1 C11 C10 -114.73(17)
C10 C11 C12 C13 -0.9(4)
Fe1 C11 C12 C13 50.4(2)
C10 C11 C12 Fe1 -51.3(3)
N1 Fe1 C12 C13 35.0(2)
C8 Fe1 C12 C13 -28.43(17)
C9 Fe1 C12 C13 -68.12(18)
C11 Fe1 C12 C13 -134.2(3)
P1 Fe1 C12 C13 139.90(15)
C10 Fe1 C12 C13 -105.77(19)
N1 Fe1 C12 C11 169.19(15)
C8 Fe1 C12 C11 105.75(18)
C13 Fe1 C12 C11 134.2(3)
C9 Fe1 C12 C11 66.05(18)
P1 Fe1 C12 C11 -85.93(17)
C10 Fe1 C12 C11 28.40(17)
C11 C12 C13 C8 -2.6(4)
Fe1 C12 C13 C8 48.3(2)
C11 C12 C13 Fe1 -50.9(2)
C9 C8 C13 C12 5.6(4)
C2 C8 C13 C12 -154.1(3)
Fe1 C8 C13 C12 -49.8(2)
C9 C8 C13 Fe1 55.4(2)
C2 C8 C13 Fe1 -104.3(2)
N1 Fe1 C13 C12 -155.64(17)
C8 Fe1 C13 C12 135.8(2)
C9 Fe1 C13 C12 104.63(19)
C11 Fe1 C13 C12 28.79(17)
P1 Fe1 C13 C12 -67.3(2)
C10 Fe1 C13 C12 66.66(18)
N1 Fe1 C13 C8 68.56(16)
C9 Fe1 C13 C8 -31.17(16)
C12 Fe1 C13 C8 -135.8(2)
C11 Fe1 C13 C8 -107.01(18)
P1 Fe1 C13 C8 156.92(13)
C10 Fe1 C13 C8 -69.14(17)
C7 C1 C14 C19 117.7(3)
P1 C1 C14 C19 -66.7(4)
C7 C1 C14 C15 -62.7(4)
P1 C1 C14 C15 113.0(3)
C19 C14 C15 C16 0.7(4)
C1 C14 C15 C16 -178.9(3)
C14 C15 C16 C17 0.7(5)
C15 C16 C17 C18 -1.6(5)
C16 C17 C18 C19 1.1(4)
C15 C14 C19 C18 -1.3(4)
C1 C14 C19 C18 178.4(3)
C17 C18 C19 C14 0.4(4)
C2 P2 C21 C22 130.53(19)
C20 P2 C21 C22 -99.5(2)
C28 P2 C21 C22 10.1(2)
C2 P2 C21 C26 -47.6(3)
C20 P2 C21 C26 82.3(3)
C28 P2 C21 C26 -168.1(3)
C26 C21 C22 C23 -1.5(4)
P2 C21 C22 C23 -179.9(2)
C26 C21 C22 C27 -179.4(3)
P2 C21 C22 C27 2.2(3)
C21 C22 C23 C24 2.8(5)
C27 C22 C23 C24 -179.4(3)
C22 C23 C24 C25 -1.9(4)
C22 C23 C24 C31 176.1(3)
C23 C24 C25 C26 -0.2(5)
C31 C24 C25 C26 -178.2(3)
C24 C25 C26 C21 1.4(4)
C24 C25 C26 C35 179.7(3)
C22 C21 C26 C25 -0.5(4)
P2 C21 C26 C25 177.4(2)
C22 C21 C26 C35 -178.7(3)
P2 C21 C26 C35 -0.7(4)
C23 C22 C27 C29 46.9(4)
C21 C22 C27 C29 -135.2(3)
C23 C22 C27 C30 -73.7(4)
C21 C22 C27 C30 104.2(3)
C23 C22 C27 C28 166.1(3)
C21 C22 C27 C28 -16.0(4)
C22 C27 C28 P2 22.1(3)
C29 C27 C28 P2 142.8(2)
C30 C27 C28 P2 -96.2(3)
C2 P2 C28 C27 -145.4(2)
C20 P2 C28 C27 94.1(2)
C21 P2 C28 C27 -19.2(2)
C23 C24 C31 C32 -104.4(3)
C25 C24 C31 C32 73.5(4)
C23 C24 C31 C34 134.7(3)
C25 C24 C31 C34 -47.4(4)
C23 C24 C31 C33 15.4(5)
C25 C24 C31 C33 -166.7(3)
C25 C26 C35 C38 18.3(4)
C21 C26 C35 C38 -163.6(3)
C25 C26 C35 C36 -101.5(3)
C21 C26 C35 C36 76.6(3)
C25 C26 C35 C37 136.4(3)
C21 C26 C35 C37 -45.4(4)
C1 P1 C39 C40 -79.6(2)
Fe1 P1 C39 C40 102.3(2)
C1 P1 C39 C44 86.7(2)
Fe1 P1 C39 C44 -91.4(2)
C44 C39 C40 C41 -13.4(4)
P1 C39 C40 C41 152.9(2)
C44 C39 C40 C45 162.7(3)
P1 C39 C40 C45 -31.0(3)
C39 C40 C41 C42 2.0(4)
C45 C40 C41 C42 -174.4(3)
C40 C41 C42 C43 8.8(4)
C40 C41 C42 C49 -173.2(3)
C41 C42 C43 C44 -8.2(4)
C49 C42 C43 C44 173.8(2)
C42 C43 C44 C39 -2.9(4)
C42 C43 C44 C53 173.2(2)
C40 C39 C44 C43 13.9(4)
P1 C39 C44 C43 -152.3(2)
C40 C39 C44 C53 -162.0(2)
P1 C39 C44 C53 31.9(3)
C41 C40 C45 C48 129.8(3)
C39 C40 C45 C48 -46.4(4)
C41 C40 C45 C47 12.5(4)
C39 C40 C45 C47 -163.6(3)
C41 C40 C45 C46 -107.6(3)
C39 C40 C45 C46 76.2(4)
C43 C42 C49 C51 -14.2(4)
C41 C42 C49 C51 167.9(3)
C43 C42 C49 C52 107.1(3)
C41 C42 C49 C52 -70.8(3)
C43 C42 C49 C50 -133.1(3)
C41 C42 C49 C50 49.0(3)
C43 C44 C53 C56 116.5(3)
C39 C44 C53 C56 -67.6(3)
C43 C44 C53 C55 -120.9(3)
C39 C44 C53 C55 54.9(3)
C43 C44 C53 C54 -4.0(3)
C39 C44 C53 C54 171.8(2)
N2 Fe2 P3 C57 0.28(12)
C64 Fe2 P3 C57 7.1(3)
C65 Fe2 P3 C57 95.05(18)
C69 Fe2 P3 C57 -97.60(19)
C66 Fe2 P3 C57 137.15(14)
C67 Fe2 P3 C57 178.92(13)
C68 Fe2 P3 C57 -139.61(14)
N2 Fe2 P3 C95 -176.63(18)
C64 Fe2 P3 C95 -169.8(3)
C65 Fe2 P3 C95 -81.9(2)
C69 Fe2 P3 C95 85.5(2)
C66 Fe2 P3 C95 -39.8(2)
C67 Fe2 P3 C95 2.01(19)
C68 Fe2 P3 C95 43.5(2)
C95 P3 C57 C63 178.41(19)
Fe2 P3 C57 C63 0.2(2)
C95 P3 C57 C70 -3.1(3)
Fe2 P3 C57 C70 178.7(2)
C76 P4 C58 C59 -169.9(2)
C84 P4 C58 C59 -51.7(3)
C77 P4 C58 C59 58.8(3)
C76 P4 C58 C64 -5.4(3)
C84 P4 C58 C64 112.7(3)
C77 P4 C58 C64 -136.8(2)
C64 Fe2 N2 C63 -179.1(2)
C65 Fe2 N2 C63 -141.4(2)
C69 Fe2 N2 C63 144.4(2)
C66 Fe2 N2 C63 -120.8(2)
C67 Fe2 N2 C63 -173.4(6)
C68 Fe2 N2 C63 124.5(2)
P3 Fe2 N2 C63 -0.9(2)
C64 Fe2 N2 C59 -0.02(19)
C65 Fe2 N2 C59 37.7(2)
C69 Fe2 N2 C59 -36.5(2)
C66 Fe2 N2 C59 58.3(2)
C67 Fe2 N2 C59 5.7(7)
C68 Fe2 N2 C59 -56.4(2)
P3 Fe2 N2 C59 178.22(19)
C63 N2 C59 C60 0.6(4)
Fe2 N2 C59 C60 -178.5(2)
C63 N2 C59 C58 -178.8(2)
Fe2 N2 C59 C58 2.1(3)
C64 C58 C59 C60 176.9(3)
P4 C58 C59 C60 -17.4(4)
C64 C58 C59 N2 -3.7(4)
P4 C58 C59 N2 162.0(2)
N2 C59 C60 C61 -1.7(4)
C58 C59 C60 C61 177.7(3)
C59 C60 C61 C62 1.1(4)
C60 C61 C62 C63 0.6(4)
C59 N2 C63 C62 1.0(4)
Fe2 N2 C63 C62 -179.93(19)
C59 N2 C63 C57 -177.8(2)
Fe2 N2 C63 C57 1.2(3)
C61 C62 C63 N2 -1.6(4)
C61 C62 C63 C57 177.1(3)
C70 C57 C63 N2 -179.4(2)
P3 C57 C63 N2 -0.8(3)
C70 C57 C63 C62 1.8(4)
P3 C57 C63 C62 -179.6(2)
C59 C58 C64 C69 83.6(3)
P4 C58 C64 C69 -81.7(3)
C59 C58 C64 C65 -75.7(3)
P4 C58 C64 C65 118.9(3)
C59 C58 C64 Fe2 3.6(3)
P4 C58 C64 Fe2 -161.76(16)
N2 Fe2 C64 C69 -116.00(17)
C65 Fe2 C64 C69 131.4(3)
C66 Fe2 C64 C69 102.72(19)
C67 Fe2 C64 C69 64.99(18)
C68 Fe2 C64 C69 27.34(17)
P3 Fe2 C64 C69 -122.8(3)
N2 Fe2 C64 C65 112.64(18)
C69 Fe2 C64 C65 -131.4(3)
C66 Fe2 C64 C65 -28.65(18)
C67 Fe2 C64 C65 -66.37(19)
C68 Fe2 C64 C65 -104.02(19)
P3 Fe2 C64 C65 105.9(3)
N2 Fe2 C64 C58 -1.93(19)
C65 Fe2 C64 C58 -114.6(3)
C69 Fe2 C64 C58 114.1(3)
C66 Fe2 C64 C58 -143.2(2)
C67 Fe2 C64 C58 179.1(2)
C68 Fe2 C64 C58 141.4(2)
P3 Fe2 C64 C58 -8.7(5)
C69 C64 C65 C66 -4.7(4)
C58 C64 C65 C66 154.3(3)
Fe2 C64 C65 C66 50.6(2)
C69 C64 C65 Fe2 -55.3(2)
C58 C64 C65 Fe2 103.7(2)
N2 Fe2 C65 C66 157.34(18)
C64 Fe2 C65 C66 -134.3(3)
C69 Fe2 C65 C66 -103.6(2)
C67 Fe2 C65 C66 -28.21(18)
C68 Fe2 C65 C66 -65.89(19)
P3 Fe2 C65 C66 68.9(2)
N2 Fe2 C65 C64 -68.39(18)
C69 Fe2 C65 C64 30.63(18)
C66 Fe2 C65 C64 134.3(3)
C67 Fe2 C65 C64 106.06(19)
C68 Fe2 C65 C64 68.38(19)
P3 Fe2 C65 C64 -156.79(14)
C64 C65 C66 C67 1.8(4)
Fe2 C65 C66 C67 51.1(2)
C64 C65 C66 Fe2 -49.4(2)
N2 Fe2 C66 C67 -167.45(16)
C64 Fe2 C66 C67 -105.50(19)
C65 Fe2 C66 C67 -134.8(3)
C69 Fe2 C66 C67 -66.09(18)
C68 Fe2 C66 C67 -28.43(17)
P3 Fe2 C66 C67 86.39(17)
N2 Fe2 C66 C65 -32.7(2)
C64 Fe2 C66 C65 29.28(18)
C69 Fe2 C66 C65 68.70(19)
C67 Fe2 C66 C65 134.8(3)
C68 Fe2 C66 C65 106.36(19)
P3 Fe2 C66 C65 -138.82(15)
C65 C66 C67 C68 0.7(4)
Fe2 C66 C67 C68 51.2(2)
C65 C66 C67 Fe2 -50.5(2)
N2 Fe2 C67 C66 61.9(7)
C64 Fe2 C67 C66 67.61(18)
C65 Fe2 C67 C66 28.57(17)
C69 Fe2 C67 C66 105.95(19)
C68 Fe2 C67 C66 134.6(2)
P3 Fe2 C67 C66 -110.29(16)
N2 Fe2 C67 C68 -72.7(7)
C64 Fe2 C67 C68 -66.98(17)
C65 Fe2 C67 C68 -106.02(18)
C69 Fe2 C67 C68 -28.64(16)
C66 Fe2 C67 C68 -134.6(2)
P3 Fe2 C67 C68 115.12(15)
C66 C67 C68 C69 -0.1(4)
Fe2 C67 C68 C69 50.7(2)
C66 C67 C68 Fe2 -50.8(2)
N2 Fe2 C68 C69 31.9(2)
C64 Fe2 C68 C69 -28.10(16)
C65 Fe2 C68 C69 -67.62(18)
C66 Fe2 C68 C69 -105.70(18)
C67 Fe2 C68 C69 -134.1(2)
P3 Fe2 C68 C69 143.37(14)
N2 Fe2 C68 C67 166.01(16)
C64 Fe2 C68 C67 106.01(18)
C65 Fe2 C68 C67 66.49(18)
C69 Fe2 C68 C67 134.1(2)
C66 Fe2 C68 C67 28.40(17)
P3 Fe2 C68 C67 -82.52(17)
C67 C68 C69 C64 -2.9(4)
Fe2 C68 C69 C64 48.0(2)
C67 C68 C69 Fe2 -50.9(2)
C65 C64 C69 C68 5.3(4)
C58 C64 C69 C68 -153.8(3)
Fe2 C64 C69 C68 -49.6(2)
C65 C64 C69 Fe2 54.9(2)
C58 C64 C69 Fe2 -104.2(2)
N2 Fe2 C69 C68 -158.33(16)
C64 Fe2 C69 C68 136.1(2)
C65 Fe2 C69 C68 105.13(19)
C66 Fe2 C69 C68 66.43(18)
C67 Fe2 C69 C68 28.73(17)
P3 Fe2 C69 C68 -66.6(2)
N2 Fe2 C69 C64 65.62(17)
C65 Fe2 C69 C64 -30.93(17)
C66 Fe2 C69 C64 -69.63(18)
C67 Fe2 C69 C64 -107.32(18)
C68 Fe2 C69 C64 -136.1(2)
P3 Fe2 C69 C64 157.37(14)
C63 C57 C70 C71 61.6(4)
P3 C57 C70 C71 -116.7(3)
C63 C57 C70 C75 -117.8(3)
P3 C57 C70 C75 63.9(4)
C75 C70 C71 C72 0.0(4)
C57 C70 C71 C72 -179.5(3)
C70 C71 C72 C73 -0.6(5)
C71 C72 C73 C74 0.7(5)
C72 C73 C74 C75 -0.1(5)
C73 C74 C75 C70 -0.5(5)
C71 C70 C75 C74 0.6(4)
C57 C70 C75 C74 -180.0(3)
C58 P4 C77 C82 -128.2(2)
C76 P4 C77 C82 102.8(2)
C84 P4 C77 C82 -7.4(2)
C58 P4 C77 C78 43.9(3)
C76 P4 C77 C78 -85.2(3)
C84 P4 C77 C78 164.7(3)
C82 C77 C78 C79 3.3(4)
P4 C77 C78 C79 -168.0(2)
C82 C77 C78 C91 -178.0(2)
P4 C77 C78 C91 10.7(4)
C77 C78 C79 C80 -1.4(4)
C91 C78 C79 C80 179.8(2)
C78 C79 C80 C81 -2.8(4)
C78 C79 C80 C87 178.4(3)
C79 C80 C81 C82 5.1(4)
C87 C80 C81 C82 -176.0(3)
C80 C81 C82 C77 -3.3(4)
C80 C81 C82 C83 177.6(3)
C78 C77 C82 C81 -1.1(4)
P4 C77 C82 C81 172.3(2)
C78 C77 C82 C83 178.1(2)
P4 C77 C82 C83 -8.6(3)
C81 C82 C83 C84 -157.2(3)
C77 C82 C83 C84 23.7(3)
C81 C82 C83 C86 83.5(3)
C77 C82 C83 C86 -95.6(3)
C81 C82 C83 C85 -37.9(4)
C77 C82 C83 C85 143.0(3)
C82 C83 C84 P4 -27.0(3)
C86 C83 C84 P4 91.1(3)
C85 C83 C84 P4 -148.3(2)
C58 P4 C84 C83 147.0(2)
C76 P4 C84 C83 -94.4(2)
C77 P4 C84 C83 20.8(2)
C79 C80 C87 C88 -11.7(4)
C81 C80 C87 C88 169.5(3)
C79 C80 C87 C90 -131.9(3)
C81 C80 C87 C90 49.2(4)
C79 C80 C87 C89 108.0(3)
C81 C80 C87 C89 -70.8(4)
C79 C78 C91 C94 -22.8(4)
C77 C78 C91 C94 158.5(3)
C79 C78 C91 C92 96.8(3)
C77 C78 C91 C92 -82.0(3)
C79 C78 C91 C93 -143.4(3)
C77 C78 C91 C93 37.9(4)
C57 P3 C95 C100 78.2(2)
Fe2 P3 C95 C100 -104.8(2)
C57 P3 C95 C96 -88.8(2)
Fe2 P3 C95 C96 88.1(3)
C100 C95 C96 C97 -14.0(4)
P3 C95 C96 C97 153.0(2)
C100 C95 C96 C109 162.3(3)
P3 C95 C96 C109 -30.7(4)
C95 C96 C97 C98 3.2(5)
C109 C96 C97 C98 -173.3(3)
C96 C97 C98 C99 7.7(5)
C96 C97 C98 C105 -174.4(3)
C97 C98 C99 C100 -8.0(5)
C105 C98 C99 C100 174.0(3)
C98 C99 C100 C95 -2.5(4)
C98 C99 C100 C101 174.1(3)
C96 C95 C100 C99 13.7(4)
P3 C95 C100 C99 -153.4(2)
C96 C95 C100 C101 -162.7(3)
P3 C95 C100 C101 30.3(4)
C99 C100 C101 C103 -12.2(4)
C95 C100 C101 C103 164.1(3)
C99 C100 C101 C104 -130.0(3)
C95 C100 C101 C104 46.4(4)
C99 C100 C101 C102 107.4(3)
C95 C100 C101 C102 -76.2(3)
C97 C98 C105 C107 -109.5(3)
C99 C98 C105 C107 68.5(4)
C97 C98 C105 C108 12.3(4)
C99 C98 C105 C108 -169.8(3)
C97 C98 C105 C106 132.2(3)
C99 C98 C105 C106 -49.8(4)
C97 C96 C109 C111 121.1(3)
C95 C96 C109 C111 -55.2(4)
C97 C96 C109 C112 -115.3(3)
C95 C96 C109 C112 68.4(4)
C97 C96 C109 C110 4.7(4)
C95 C96 C109 C110 -171.6(3)
C114 O1 C113 C115 177.0(9)
C113 O1 C114 C116 -165.3(9)
C222 O2 C121 C123 139.3(10)
C221 O2 C121 C123 37.0(11)
C122 O2 C121 C123 -172.1(5)
C222 O2 C122 C124 -36.2(8)
C221 O2 C122 C124 -139.8(13)
C121 O2 C122 C124 -175.7(3)
